data_4339338
loop_
_publ_author_name
'Li, Xiu-Ling'
'Shi, Lin-Xi'
'Zhang, Li-Yi'
'Wen, Hui-Min'
'Chen, Zhong-Ning'

_publ_section_title
;
 Syntheses, structures, and sensitized lanthanide luminescence by Pt
 --&gt; Ln (Ln = Eu, Nd, Yb) energy transfer for heteronuclear PtLn2 and
 Pt2Ln4 complexes with a terpyridyl-functionalized alkynyl ligand.
;
_journal_issue 25
_journal_name_full 'Inorganic chemistry'
_journal_page_first 10892
_journal_page_last 10900
_journal_paper_doi 10.1021/ic7015676
_journal_volume 46
_journal_year 2007
_chemical_formula_sum 'C204 H116 Cl4 F72 N12 O24 P4 Pt2 Yb4'
_chemical_formula_weight 5835.11
_chemical_name_systematic
; 
 ? 
;
_space_group_IT_number 14
_symmetry_cell_setting monoclinic
_symmetry_space_group_name_Hall '-P 2ybc'
_symmetry_space_group_name_H-M 'P 1 21/c 1'
_atom_sites_solution_hydrogens geom
_atom_sites_solution_primary direct
_atom_sites_solution_secondary difmap
_audit_creation_method SHELXL-97
_cell_angle_alpha 90.00
_cell_angle_beta 104.437(6)
_cell_angle_gamma 90.00
_cell_formula_units_Z 2
_cell_length_a 21.113(11)
_cell_length_b 33.841(17)
_cell_length_c 19.906(10)
_cell_measurement_reflns_used 8532
_cell_measurement_temperature 293(2)
_cell_measurement_theta_max 27.4835
_cell_measurement_theta_min 2.0083
_cell_volume 13773(12)
_computing_cell_refinement 'CrystalClear (Rigaku Corp., 2000)'
_computing_data_collection 'CrystalClear (Rigaku Corp., 2000)'
_computing_data_reduction 'CrystalClear (Rigaku Corp., 2000)'
_computing_structure_refinement 'SHELXL-97 (Sheldrick, 1997)'
_computing_structure_solution 'SHELXS-97 (Sheldrick, 1990)'
_diffrn_ambient_temperature 293(2)
_diffrn_detector_area_resol_mean 14.6306
_diffrn_measured_fraction_theta_full 0.976
_diffrn_measured_fraction_theta_max 0.976
_diffrn_measurement_method CCD_Profile_fitting
_diffrn_radiation_monochromator graphite
_diffrn_radiation_source 'fine-focus sealed tube'
_diffrn_radiation_type MoK\a
_diffrn_radiation_wavelength 0.71073
_diffrn_reflns_av_R_equivalents 0.0410
_diffrn_reflns_av_sigmaI/netI 0.0582
_diffrn_reflns_limit_h_max 25
_diffrn_reflns_limit_h_min -24
_diffrn_reflns_limit_k_max 40
_diffrn_reflns_limit_k_min -40
_diffrn_reflns_limit_l_max 17
_diffrn_reflns_limit_l_min -23
_diffrn_reflns_number 75485
_diffrn_reflns_theta_full 25.00
_diffrn_reflns_theta_max 25.00
_diffrn_reflns_theta_min 2.06
_exptl_absorpt_coefficient_mu 2.519
_exptl_absorpt_correction_T_max 0.4726
_exptl_absorpt_correction_T_min 0.3656
_exptl_absorpt_correction_type multi-scan
_exptl_crystal_colour Yellow
_exptl_crystal_density_diffrn 1.407
_exptl_crystal_density_method 'not measured'
_exptl_crystal_description Prism
_exptl_crystal_F_000 5656
_exptl_crystal_size_max 0.50
_exptl_crystal_size_mid 0.42
_exptl_crystal_size_min 0.35
_refine_diff_density_max 1.801
_refine_diff_density_min -1.028
_refine_diff_density_rms 0.099
_refine_ls_extinction_method none
_refine_ls_goodness_of_fit_ref 1.050
_refine_ls_hydrogen_treatment constr
_refine_ls_matrix_type fullcycle
_refine_ls_number_parameters 1792
_refine_ls_number_reflns 23674
_refine_ls_number_restraints 721
_refine_ls_restrained_S_all 1.066
_refine_ls_R_factor_all 0.0921
_refine_ls_R_factor_gt 0.0623
_refine_ls_shift/su_max 0.019
_refine_ls_shift/su_mean 0.002
_refine_ls_structure_factor_coef Fsqd
_refine_ls_weighting_details 'calc w=1/[\s^2^(Fo^2^)+(0.0922P)^2^+10.8061P] where P=(Fo^2^+2Fc^2^)/3'
_refine_ls_weighting_scheme calc
_refine_ls_wR_factor_gt 0.1614
_refine_ls_wR_factor_ref 0.1849
_reflns_number_gt 15815
_reflns_number_total 23674
_reflns_threshold_expression >2sigma(I)
_cod_data_source_file ic7015676-file001.cif
_cod_data_source_block compound_9
_cod_depositor_comments
;
The following automatic conversions were performed:

'_exptl_absorpt_correction_type' value 'Multi-scan' changed to
'multi-scan' according to
/usr/data/users/saulius/automatic-downloads/retrospective/ACS/lib/dictionaries/cif_core.dic
dictionary named 'cif_core.dic' version 2.4.2 from 2011-04-26.

Automatic conversion script
Id: cif_fix_values 2281 2013-09-26 08:29:07Z andrius 
;
_cod_original_sg_symbol_H-M P2(1)/c
_cod_database_code 4339338

loop_
_symmetry_equiv_pos_as_xyz
'x, y, z'
'-x, y+1/2, -z+1/2'
'-x, -y, -z'
'x, -y-1/2, z-1/2'

loop_
_atom_site_label
_atom_site_type_symbol
_atom_site_fract_x
_atom_site_fract_y
_atom_site_fract_z
_atom_site_U_iso_or_equiv
_atom_site_adp_type
_atom_site_occupancy
_atom_site_symmetry_multiplicity
_atom_site_calc_flag
_atom_site_refinement_flags
_atom_site_disorder_assembly
_atom_site_disorder_group
Pt Pt 0.508649(16) 0.472398(11) 0.934195(15) 0.07239(13) Uani 1 1 d . . .
Yb1 Yb 0.80354(2) 0.321979(11) 1.593890(18) 0.07268(14) Uani 1 1 d . A .
Yb2 Yb 0.07153(2) 0.425287(11) 0.278234(18) 0.07403(14) Uani 1 1 d . D .
P1 P 0.44032(12) 0.42746(8) 0.96565(12) 0.0800(7) Uani 1 1 d . . .
P2 P 0.57586(12) 0.52001(8) 0.90654(12) 0.0839(7) Uani 1 1 d . . .
C1 C 0.8777(4) 0.4126(2) 1.6271(4) 0.082(2) Uani 1 1 d D A .
H1A H 0.8836 0.4031 1.6721 0.098 Uiso 1 1 calc R . .
C01 C 0.5454(13) 0.4268(8) 0.725(2) 0.41(3) Uani 1 1 d . . .
H01A H 0.5281 0.4486 0.7466 0.498 Uiso 1 1 calc R . .
H01B H 0.5578 0.4363 0.6842 0.498 Uiso 1 1 calc R . .
C2 C 0.9040(5) 0.4458(2) 1.6206(5) 0.084(3) Uani 1 1 d D . .
H2A H 0.9259 0.4602 1.6593 0.101 Uiso 1 1 calc R . .
C3 C 0.8992(5) 0.4600(3) 1.5538(5) 0.092(3) Uani 1 1 d . . .
H3A H 0.9199 0.4833 1.5465 0.110 Uiso 1 1 calc R . .
C4 C 0.8630(5) 0.4386(3) 1.4991(5) 0.081(2) Uani 1 1 d . . .
H4A H 0.8579 0.4478 1.4541 0.097 Uiso 1 1 calc R . .
C5 C 0.8340(4) 0.4036(2) 1.5104(4) 0.071(2) Uani 1 1 d . A .
C6 C 0.7954(4) 0.3789(2) 1.4536(4) 0.067(2) Uani 1 1 d . A .
C7 C 0.7718(4) 0.3940(3) 1.3875(4) 0.071(2) Uani 1 1 d . . .
H7A H 0.7818 0.4199 1.3781 0.086 Uiso 1 1 calc R . .
C8 C 0.7331(4) 0.3709(3) 1.3349(4) 0.069(2) Uani 1 1 d . . .
C9 C 0.7207(5) 0.3317(3) 1.3521(4) 0.079(2) Uani 1 1 d . . .
H9A H 0.6950 0.3152 1.3189 0.095 Uiso 1 1 calc R . .
C10 C 0.7473(4) 0.3178(2) 1.4191(4) 0.074(2) Uani 1 1 d . A .
C11 C 0.7340(4) 0.2779(2) 1.4412(4) 0.078(2) Uani 1 1 d . A .
C12 C 0.7141(6) 0.2485(3) 1.3943(5) 0.109(4) Uani 1 1 d . . .
H12A H 0.7074 0.2535 1.3471 0.131 Uiso 1 1 calc R . .
C13 C 0.7038(6) 0.2113(3) 1.4170(6) 0.114(4) Uani 1 1 d . . .
H13A H 0.6890 0.1911 1.3854 0.137 Uiso 1 1 calc R . .
C14 C 0.7157(7) 0.2044(4) 1.4866(6) 0.138(5) Uani 1 1 d . . .
H14A H 0.7120 0.1791 1.5034 0.165 Uiso 1 1 calc R . .
C15 C 0.7331(6) 0.2358(3) 1.5314(5) 0.114(4) Uani 1 1 d . A .
H15A H 0.7379 0.2315 1.5786 0.137 Uiso 1 1 calc R . .
C16 C 0.7036(4) 0.3872(3) 1.2657(4) 0.074(2) Uani 1 1 d . . .
C17 C 0.6645(7) 0.3659(3) 1.2132(5) 0.131(5) Uani 1 1 d . . .
H17A H 0.6574 0.3394 1.2208 0.157 Uiso 1 1 calc R . .
C18 C 0.6352(7) 0.3820(3) 1.1498(6) 0.136(5) Uani 1 1 d . . .
H18A H 0.6103 0.3658 1.1155 0.163 Uiso 1 1 calc R . .
C19 C 0.6414(4) 0.4208(3) 1.1358(4) 0.078(2) Uani 1 1 d . . .
C20 C 0.6820(6) 0.4424(4) 1.1862(5) 0.124(5) Uani 1 1 d . . .
H20A H 0.6890 0.4689 1.1782 0.148 Uiso 1 1 calc R . .
C21 C 0.7130(6) 0.4258(3) 1.2489(5) 0.120(5) Uani 1 1 d . . .
H21A H 0.7415 0.4415 1.2814 0.143 Uiso 1 1 calc R . .
C22 C 0.6051(4) 0.4390(3) 1.0719(4) 0.084(3) Uani 1 1 d . . .
C23 C 0.5722(4) 0.4554(3) 1.0220(4) 0.076(2) Uani 1 1 d . . .
C24 C -0.0186(5) 0.3702(3) 0.3668(4) 0.089(3) Uani 1 1 d D D .
H24A H -0.0380 0.3616 0.3220 0.107 Uiso 1 1 calc R . .
C25 C -0.0439(5) 0.3583(3) 0.4159(5) 0.090(3) Uani 1 1 d D . .
H25A H -0.0797 0.3414 0.4060 0.108 Uiso 1 1 calc R . .
C26 C -0.0186(5) 0.3705(3) 0.4811(5) 0.092(3) Uani 1 1 d . . .
H26A H -0.0376 0.3628 0.5165 0.110 Uiso 1 1 calc R . .
C27 C 0.0367(4) 0.3948(3) 0.4955(4) 0.080(2) Uani 1 1 d . . .
H27A H 0.0557 0.4031 0.5405 0.096 Uiso 1 1 calc R . .
C28 C 0.0622(4) 0.4062(2) 0.4407(4) 0.067(2) Uani 1 1 d . D .
C29 C 0.1218(4) 0.4311(2) 0.4512(4) 0.065(2) Uani 1 1 d . D .
C30 C 0.1634(4) 0.4371(2) 0.5180(4) 0.074(2) Uani 1 1 d . . .
H30A H 0.1524 0.4265 0.5568 0.089 Uiso 1 1 calc R . .
C31 C 0.2202(4) 0.4586(3) 0.5258(4) 0.073(2) Uani 1 1 d . . .
C32 C 0.2304(4) 0.4748(2) 0.4660(4) 0.073(2) Uani 1 1 d . . .
H32A H 0.2677 0.4900 0.4690 0.088 Uiso 1 1 calc R . .
C33 C 0.1874(4) 0.4695(2) 0.4014(4) 0.0643(19) Uani 1 1 d . D .
C34 C 0.1987(4) 0.4868(3) 0.3381(4) 0.072(2) Uani 1 1 d . D .
C35 C 0.2474(5) 0.5140(3) 0.3396(5) 0.102(3) Uani 1 1 d . . .
H35A H 0.2738 0.5218 0.3822 0.122 Uiso 1 1 calc R . .
C36 C 0.2581(6) 0.5300(4) 0.2803(6) 0.120(4) Uani 1 1 d . . .
H36A H 0.2908 0.5486 0.2814 0.144 Uiso 1 1 calc R . .
C37 C 0.2174(5) 0.5168(3) 0.2185(5) 0.098(3) Uani 1 1 d . . .
H37A H 0.2231 0.5259 0.1763 0.118 Uiso 1 1 calc R . .
C38 C 0.1701(5) 0.4910(3) 0.2200(4) 0.093(3) Uani 1 1 d . D .
H38A H 0.1430 0.4833 0.1776 0.112 Uiso 1 1 calc R . .
C39 C 0.2654(4) 0.4639(3) 0.5948(4) 0.084(3) Uani 1 1 d . . .
C40 C 0.3078(6) 0.4954(4) 0.6077(5) 0.151(6) Uani 1 1 d . . .
H40A H 0.3043 0.5150 0.5742 0.181 Uiso 1 1 calc R . .
C41 C 0.3553(7) 0.4989(5) 0.6688(6) 0.167(7) Uani 1 1 d . . .
H41A H 0.3849 0.5197 0.6744 0.200 Uiso 1 1 calc R . .
C42 C 0.3597(5) 0.4725(3) 0.7211(4) 0.101(3) Uani 1 1 d . . .
C43 C 0.3142(5) 0.4432(3) 0.7096(5) 0.105(4) Uani 1 1 d . . .
H43A H 0.3144 0.4251 0.7448 0.126 Uiso 1 1 calc R . .
C44 C 0.2686(5) 0.4394(3) 0.6484(4) 0.099(3) Uani 1 1 d . . .
H44A H 0.2383 0.4190 0.6435 0.119 Uiso 1 1 calc R . .
C45 C 0.4083(5) 0.4751(3) 0.7863(5) 0.092(3) Uani 1 1 d . . .
C46 C 0.4460(4) 0.4775(3) 0.8432(4) 0.081(3) Uani 1 1 d . . .
C47 C 0.6624(5) 0.5104(4) 0.9317(4) 0.102(3) Uani 1 1 d . . .
C48 C 0.6842(5) 0.4728(4) 0.9446(5) 0.119(4) Uani 1 1 d . . .
H48A H 0.6540 0.4524 0.9415 0.143 Uiso 1 1 calc R . .
C49 C 0.7514(7) 0.4638(6) 0.9626(6) 0.172(8) Uani 1 1 d . . .
H49A H 0.7663 0.4379 0.9709 0.206 Uiso 1 1 calc R . .
C50 C 0.7935(7) 0.4946(8) 0.9671(7) 0.199(12) Uani 1 1 d . . .
H50A H 0.8381 0.4891 0.9810 0.239 Uiso 1 1 calc R . .
C51 C 0.7754(9) 0.5321(6) 0.9531(10) 0.196(10) Uani 1 1 d . . .
H51A H 0.8060 0.5521 0.9547 0.235 Uiso 1 1 calc R . .
C52 C 0.7070(6) 0.5401(5) 0.9355(7) 0.154(6) Uani 1 1 d . . .
H52A H 0.6925 0.5660 0.9264 0.185 Uiso 1 1 calc R . .
C53 C 0.3543(5) 0.4254(3) 0.9190(5) 0.087(3) Uani 1 1 d . . .
C54 C 0.3198(5) 0.4592(3) 0.9039(4) 0.087(3) Uani 1 1 d . . .
H54A H 0.3405 0.4835 0.9148 0.105 Uiso 1 1 calc R . .
C55 C 0.2537(6) 0.4576(4) 0.8721(6) 0.120(4) Uani 1 1 d . . .
H55A H 0.2305 0.4811 0.8618 0.144 Uiso 1 1 calc R . .
C56 C 0.2217(6) 0.4230(4) 0.8555(8) 0.139(5) Uani 1 1 d . . .
H56A H 0.1770 0.4227 0.8351 0.167 Uiso 1 1 calc R . .
C57 C 0.2549(6) 0.3895(4) 0.8687(9) 0.168(7) Uani 1 1 d . . .
H57A H 0.2336 0.3656 0.8555 0.202 Uiso 1 1 calc R . .
C58 C 0.3229(6) 0.3896(4) 0.9030(8) 0.142(5) Uani 1 1 d . . .
H58A H 0.3455 0.3660 0.9145 0.171 Uiso 1 1 calc R . .
C59 C 0.5615(5) 0.5338(3) 0.8157(4) 0.094(3) Uani 1 1 d . . .
C60 C 0.5033(5) 0.5557(4) 0.7840(5) 0.107(4) Uani 1 1 d . . .
H60A H 0.4725 0.5610 0.8091 0.128 Uiso 1 1 calc R . .
C61 C 0.4932(7) 0.5689(4) 0.7177(5) 0.130(5) Uani 1 1 d . . .
H61A H 0.4568 0.5843 0.6985 0.156 Uiso 1 1 calc R . .
C62 C 0.5360(8) 0.5595(5) 0.6793(6) 0.157(6) Uani 1 1 d . . .
H62A H 0.5274 0.5671 0.6329 0.188 Uiso 1 1 calc R . .
C63 C 0.5943(8) 0.5380(5) 0.7103(7) 0.168(7) Uani 1 1 d . . .
H63A H 0.6250 0.5323 0.6854 0.201 Uiso 1 1 calc R . .
C64 C 0.6036(7) 0.5260(4) 0.7784(5) 0.130(5) Uani 1 1 d . . .
H64A H 0.6412 0.5118 0.7989 0.156 Uiso 1 1 calc R . .
C65 C 0.4710(6) 0.3784(3) 0.9615(6) 0.112(3) Uani 1 1 d U . .
C66 C 0.4957(9) 0.3690(5) 0.9089(10) 0.176(5) Uani 1 1 d U . .
H66A H 0.4974 0.3888 0.8770 0.211 Uiso 1 1 calc R . .
C67 C 0.5204(11) 0.3306(6) 0.8971(12) 0.214(6) Uani 1 1 d U . .
H67A H 0.5326 0.3242 0.8566 0.257 Uiso 1 1 calc R . .
C68 C 0.5244(10) 0.3033(6) 0.9529(12) 0.206(7) Uani 1 1 d U . .
H68A H 0.5439 0.2787 0.9516 0.247 Uiso 1 1 calc R . .
C69 C 0.5021(10) 0.3121(5) 1.0032(11) 0.192(7) Uani 1 1 d U . .
H69A H 0.5036 0.2932 1.0374 0.231 Uiso 1 1 calc R . .
C70 C 0.4746(8) 0.3495(4) 1.0111(8) 0.159(5) Uani 1 1 d U . .
H70A H 0.4588 0.3546 1.0500 0.191 Uiso 1 1 calc R . .
C71 C 0.5621(5) 0.5675(3) 0.9427(4) 0.091(3) Uani 1 1 d . . .
H71A H 0.5209 0.5775 0.9147 0.110 Uiso 1 1 calc R . .
H71B H 0.5960 0.5852 0.9355 0.110 Uiso 1 1 calc R . .
C72 C 0.6161(6) 0.2777(4) 1.6637(6) 0.154(6) Uani 1 1 d D . .
C73 C 0.6579(6) 0.3065(3) 1.6291(5) 0.100(3) Uani 1 1 d . A .
C74 C 0.6232(6) 0.3382(4) 1.5925(7) 0.127(4) Uani 1 1 d . . .
H74A H 0.5786 0.3410 1.5886 0.153 Uiso 1 1 calc R A .
C75 C 0.6568(5) 0.3652(3) 1.5621(5) 0.100(3) Uani 1 1 d . A .
C76 C 0.6204(5) 0.4015(4) 1.5227(7) 0.161(7) Uani 1 1 d D . .
C77 C 1.0270(6) 0.3361(3) 1.7065(7) 0.147(6) Uani 1 1 d D . .
C78 C 0.9676(5) 0.3189(3) 1.6541(5) 0.092(3) Uani 1 1 d . A .
C79 C 0.9812(6) 0.2888(3) 1.6112(6) 0.114(4) Uani 1 1 d . . .
H79A H 1.0233 0.2787 1.6182 0.137 Uiso 1 1 calc R B .
C80 C 0.9320(6) 0.2749(3) 1.5593(5) 0.095(3) Uani 1 1 d . A .
C81 C 0.9437(6) 0.2427(4) 1.5097(6) 0.160(7) Uani 1 1 d D . .
C82 C 0.8271(6) 0.3611(4) 1.8186(5) 0.136(5) Uani 1 1 d D . .
C83 C 0.8256(6) 0.3324(3) 1.7602(5) 0.099(3) Uani 1 1 d . A .
C84 C 0.8394(6) 0.2934(3) 1.7779(5) 0.108(4) Uani 1 1 d . . .
H84A H 0.8481 0.2862 1.8244 0.130 Uiso 1 1 calc R C .
C85 C 0.8409(5) 0.2651(3) 1.7301(5) 0.091(3) Uani 1 1 d . A .
C86 C 0.8486(5) 0.2214(3) 1.7536(4) 0.120(4) Uani 1 1 d D . .
C87 C 0.0664(8) 0.2881(5) 0.2337(8) 0.201(8) Uani 1 1 d DU . .
C88 C 0.1013(9) 0.3291(4) 0.2607(9) 0.159(5) Uani 1 1 d U D .
C89 C 0.1682(9) 0.3308(4) 0.2690(10) 0.176(5) Uani 1 1 d U . .
H89A H 0.1910 0.3090 0.2591 0.211 Uiso 1 1 calc R D .
C90 C 0.2025(7) 0.3677(5) 0.2937(11) 0.192(6) Uani 1 1 d DU D .
C91 C 0.2749(7) 0.3721(5) 0.2943(9) 0.232(8) Uani 1 1 d DU . .
C92 C 0.0630(7) 0.3869(4) 0.0539(6) 0.192(9) Uani 1 1 d D . .
C93 C 0.0369(8) 0.3974(4) 0.1164(5) 0.125(5) Uani 1 1 d . D .
C94 C -0.0304(7) 0.3921(4) 0.1094(6) 0.130(5) Uani 1 1 d . . .
H94A H -0.0559 0.3827 0.0674 0.155 Uiso 1 1 calc R E .
C95 C -0.0604(6) 0.3999(3) 0.1615(6) 0.111(4) Uani 1 1 d . D .
C96 C -0.1333(6) 0.3979(3) 0.1434(5) 0.153(7) Uani 1 1 d D . .
C97 C -0.0234(5) 0.5251(3) 0.1218(6) 0.133(5) Uani 1 1 d D . .
C98 C -0.0115(5) 0.5019(3) 0.1896(5) 0.095(3) Uani 1 1 d . D .
C99 C -0.0515(5) 0.5102(3) 0.2345(6) 0.107(3) Uani 1 1 d . . .
H99A H -0.0861 0.5279 0.2208 0.128 Uiso 1 1 calc R F .
C100 C -0.0401(5) 0.4928(3) 0.2977(5) 0.087(3) Uani 1 1 d . D .
C101 C -0.0843(5) 0.5038(3) 0.3445(5) 0.116(4) Uani 1 1 d D . .
O1 O 0.7135(4) 0.2964(2) 1.6337(3) 0.102(2) Uani 1 1 d . . .
O2 O 0.7144(3) 0.36453(19) 1.5619(3) 0.0912(18) Uani 1 1 d . . .
O3 O 0.9153(3) 0.33218(19) 1.6547(3) 0.098(2) Uani 1 1 d . . .
O4 O 0.8734(3) 0.28668(18) 1.5420(3) 0.0934(19) Uani 1 1 d . . .
O5 O 0.8094(3) 0.34797(18) 1.7013(3) 0.0899(18) Uani 1 1 d . . .
O6 O 0.8325(3) 0.26847(16) 1.6648(3) 0.0865(18) Uani 1 1 d . . .
O7 O 0.1747(4) 0.3986(2) 0.3032(4) 0.116(2) Uani 1 1 d . . .
O8 O 0.0651(4) 0.3557(2) 0.2657(4) 0.108(2) Uani 1 1 d . . .
O9 O 0.0795(4) 0.4090(2) 0.1696(3) 0.112(2) Uani 1 1 d . . .
O10 O -0.0340(3) 0.4106(2) 0.2215(3) 0.100(2) Uani 1 1 d . . .
O11 O 0.0325(3) 0.4775(2) 0.1986(3) 0.097(2) Uani 1 1 d . . .
O12 O 0.0046(3) 0.46882(17) 0.3234(3) 0.0809(16) Uani 1 1 d . . .
N1 N 0.8420(3) 0.38975(19) 1.5757(3) 0.0718(18) Uani 1 1 d . . .
N2 N 0.7820(3) 0.34205(18) 1.4713(3) 0.0664(17) Uani 1 1 d . . .
N3 N 0.7434(4) 0.2717(2) 1.5104(4) 0.086(2) Uani 1 1 d . . .
N4 N 0.0350(3) 0.39465(19) 0.3760(3) 0.0735(18) Uani 1 1 d . . .
N5 N 0.1341(3) 0.44630(19) 0.3946(3) 0.0671(17) Uani 1 1 d . . .
N6 N 0.1583(3) 0.4752(2) 0.2774(3) 0.0710(18) Uani 1 1 d . . .
F1 F 0.6445(9) 0.2430(5) 1.6770(12) 0.188(7) Uani 0.50 1 d PDU A 1
F1' F 0.5580(7) 0.2907(6) 1.6655(11) 0.178(7) Uani 0.50 1 d PDU A 2
F2 F 0.5557(7) 0.2717(6) 1.6272(10) 0.182(7) Uani 0.50 1 d PDU A 1
F2' F 0.6489(9) 0.2697(7) 1.7274(8) 0.191(7) Uani 0.50 1 d PDU A 2
F3 F 0.6173(11) 0.2923(6) 1.7252(8) 0.187(7) Uani 0.50 1 d PDU A 1
F3' F 0.6116(11) 0.2428(5) 1.6332(11) 0.191(7) Uani 0.50 1 d PDU A 2
F4 F 0.6397(10) 0.4133(6) 1.4689(9) 0.192(7) Uani 0.50 1 d PDU A 1
F4' F 0.5572(6) 0.4047(5) 1.5157(13) 0.189(7) Uani 0.50 1 d PDU A 2
F5 F 0.6244(9) 0.4288(5) 1.5705(9) 0.189(8) Uani 0.50 1 d PDU A 1
F5' F 0.6188(9) 0.3924(5) 1.4570(8) 0.195(7) Uani 0.50 1 d PDU A 2
F6 F 0.5596(6) 0.3905(5) 1.4967(12) 0.188(7) Uani 0.50 1 d PDU A 1
F6' F 0.6523(8) 0.4352(4) 1.5286(11) 0.167(7) Uani 0.50 1 d PDU A 2
F7 F 1.0110(9) 0.3510(7) 1.7609(8) 0.187(7) Uani 0.50 1 d PDU B 1
F7' F 1.0833(7) 0.3250(6) 1.6950(9) 0.178(6) Uani 0.50 1 d PDU B 2
F8 F 1.0438(9) 0.3673(4) 1.6742(9) 0.173(7) Uani 0.50 1 d PDU B 1
F8' F 1.0251(10) 0.3226(6) 1.7679(7) 0.197(7) Uani 0.50 1 d PDU B 2
F9 F 1.0811(8) 0.3158(6) 1.7288(10) 0.193(7) Uani 0.50 1 d PDU B 1
F9' F 1.0257(10) 0.3745(4) 1.7114(12) 0.191(8) Uani 0.50 1 d PDU B 2
F10 F 0.8936(9) 0.2193(5) 1.4844(11) 0.194(7) Uani 0.50 1 d PDU B 1
F10' F 1.0072(7) 0.2382(6) 1.5189(10) 0.184(6) Uani 0.50 1 d PDU B 2
F11 F 0.9914(9) 0.2176(5) 1.5349(10) 0.186(7) Uani 0.50 1 d PDU B 1
F11' F 0.9158(10) 0.2491(6) 1.4444(6) 0.181(7) Uani 0.50 1 d PDU B 2
F12 F 0.9533(11) 0.2610(5) 1.4548(7) 0.179(6) Uani 0.50 1 d PDU B 1
F12' F 0.9233(11) 0.2086(4) 1.5283(10) 0.181(7) Uani 0.50 1 d PDU B 2
F13 F 0.8502(10) 0.3959(4) 1.8071(11) 0.179(6) Uani 0.50 1 d PDU C 1
F13' F 0.8299(11) 0.3484(5) 1.8816(6) 0.182(6) Uani 0.50 1 d PDU C 2
F14 F 0.8642(10) 0.3471(5) 1.8766(6) 0.192(7) Uani 0.50 1 d PDU C 1
F14' F 0.7731(8) 0.3826(6) 1.8032(9) 0.188(6) Uani 0.50 1 d PDU C 2
F15 F 0.7690(8) 0.3696(6) 1.8272(9) 0.192(6) Uani 0.50 1 d PDU C 1
F15' F 0.8733(9) 0.3871(5) 1.8199(11) 0.190(7) Uani 0.50 1 d PDU C 2
F16 F 0.8790(7) 0.2007(4) 1.7145(7) 0.147(5) Uani 0.50 1 d PDU C 1
F16' F 0.8422(7) 0.2158(4) 1.8169(5) 0.122(4) Uani 0.50 1 d PDU C 2
F17 F 0.7923(7) 0.2033(5) 1.7439(8) 0.150(5) Uani 0.50 1 d PDU C 1
F17' F 0.9029(7) 0.2062(5) 1.7461(8) 0.164(5) Uani 0.50 1 d PDU C 2
F18 F 0.8863(9) 0.2166(5) 1.8151(7) 0.178(6) Uani 0.50 1 d PDU C 1
F18' F 0.8005(7) 0.2013(4) 1.7130(7) 0.148(5) Uani 0.50 1 d PDU C 2
F19 F 0.0058(8) 0.2939(6) 0.1971(12) 0.217(8) Uani 0.50 1 d PDU D 1
F19' F 0.1156(9) 0.2634(6) 0.2415(15) 0.235(8) Uani 0.50 1 d PDU D 2
F20 F 0.0701(12) 0.2724(7) 0.2944(10) 0.239(8) Uani 0.50 1 d PDU D 1
F20' F 0.0370(12) 0.2954(7) 0.1688(9) 0.259(9) Uani 0.50 1 d PDU D 2
F21 F 0.0990(10) 0.2699(6) 0.1945(12) 0.225(8) Uani 0.50 1 d PDU D 1
F21' F 0.0295(10) 0.2779(6) 0.2750(12) 0.216(8) Uani 0.50 1 d PDU D 2
F22 F 0.3057(12) 0.3989(7) 0.3388(12) 0.230(7) Uani 0.50 1 d PDU D 1
F22' F 0.3017(14) 0.3406(7) 0.2731(16) 0.264(8) Uani 0.50 1 d PDU D 2
F23 F 0.2842(17) 0.3786(10) 0.2319(10) 0.298(9) Uani 0.50 1 d PDU D 1
F23' F 0.2973(13) 0.3786(8) 0.3614(9) 0.250(8) Uani 0.50 1 d PDU D 2
F24 F 0.3043(13) 0.3398(6) 0.3261(14) 0.257(8) Uani 0.50 1 d PDU D 1
F24' F 0.2869(15) 0.4024(7) 0.2567(15) 0.275(9) Uani 0.50 1 d PDU D 2
F25 F 0.1093(10) 0.4090(7) 0.0415(12) 0.214(8) Uani 0.50 1 d PDU E 1
F25' F 0.0283(10) 0.3660(7) 0.0019(9) 0.218(8) Uani 0.50 1 d PDU E 2
F26 F 0.0129(9) 0.3881(7) -0.0012(8) 0.224(9) Uani 0.50 1 d PDU E 1
F26' F 0.1221(9) 0.3718(7) 0.0731(9) 0.209(8) Uani 0.50 1 d PDU E 2
F27 F 0.0846(11) 0.3502(5) 0.0633(9) 0.208(7) Uani 0.50 1 d PDU E 1
F27' F 0.0728(9) 0.4219(5) 0.0290(10) 0.187(8) Uani 0.50 1 d PDU E 2
F28 F -0.1548(10) 0.3905(5) 0.1994(8) 0.156(6) Uani 0.50 1 d PDU E 1
F28' F -0.1606(10) 0.3874(6) 0.0790(6) 0.198(7) Uani 0.50 1 d PDU E 2
F29 F -0.1561(10) 0.3673(5) 0.1029(8) 0.188(7) Uani 0.50 1 d PDU E 1
F29' F -0.1574(9) 0.4335(4) 0.1490(9) 0.186(7) Uani 0.50 1 d PDU E 2
F30 F -0.1641(10) 0.4298(4) 0.1154(10) 0.195(7) Uani 0.50 1 d PDU E 1
F30' F -0.1538(10) 0.3766(5) 0.1890(8) 0.176(7) Uani 0.50 1 d PDU E 2
F31 F -0.0160(10) 0.5028(6) 0.0707(7) 0.189(6) Uani 0.50 1 d PDU F 1
F31' F -0.0560(10) 0.5578(5) 0.1218(8) 0.173(6) Uani 0.50 1 d PDU F 2
F32 F 0.0163(9) 0.5551(5) 0.1343(8) 0.177(7) Uani 0.50 1 d PDU F 1
F32' F -0.0567(10) 0.5042(6) 0.0691(8) 0.197(7) Uani 0.50 1 d PDU F 2
F33 F -0.0836(6) 0.5382(6) 0.0978(8) 0.159(6) Uani 0.50 1 d PDU F 1
F33' F 0.0295(7) 0.5343(6) 0.1009(9) 0.171(7) Uani 0.50 1 d PDU F 2
F34 F -0.0557(9) 0.4961(4) 0.4096(6) 0.131(5) Uani 0.50 1 d PDU F 1
F34' F -0.1269(8) 0.5321(5) 0.3209(10) 0.160(6) Uani 0.50 1 d PDU F 2
F35 F -0.1412(5) 0.4862(5) 0.3329(10) 0.145(5) Uani 0.50 1 d PDU F 1
F35' F -0.0547(9) 0.5111(4) 0.4094(6) 0.131(5) Uani 0.50 1 d PDU F 2
F36 F -0.0913(8) 0.5427(3) 0.3428(10) 0.149(6) Uani 0.50 1 d PDU F 1
F36' F -0.1177(7) 0.4708(4) 0.3447(10) 0.150(6) Uani 0.50 1 d PDU F 2
Cl1 Cl 0.4929(9) 0.3911(6) 0.7058(9) 0.570(12) Uani 1 1 d . . .
Cl2 Cl 0.6141(5) 0.4040(3) 0.7853(5) 0.334(5) Uani 1 1 d . . .

loop_
_atom_site_aniso_label
_atom_site_aniso_U_11
_atom_site_aniso_U_22
_atom_site_aniso_U_33
_atom_site_aniso_U_23
_atom_site_aniso_U_13
_atom_site_aniso_U_12
Pt 0.0601(2) 0.1058(3) 0.03847(18) 0.01498(15) -0.01188(15) -0.00864(17)
Yb1 0.0854(3) 0.0728(2) 0.0500(2) 0.01501(15) -0.00147(19) 0.00057(18)
Yb2 0.0821(3) 0.0820(3) 0.0447(2) -0.00473(16) -0.00911(18) -0.00591(19)
P1 0.0668(15) 0.1028(18) 0.0575(14) 0.0135(11) -0.0090(11) -0.0077(12)
P2 0.0678(15) 0.128(2) 0.0473(12) 0.0185(12) -0.0027(11) -0.0150(14)
C1 0.080(6) 0.098(7) 0.054(5) 0.001(4) -0.006(4) 0.001(5)
C01 0.18(2) 0.26(3) 0.70(8) -0.13(4) -0.09(3) -0.04(2)
C2 0.108(8) 0.061(5) 0.069(6) 0.004(4) -0.002(5) -0.016(5)
C3 0.102(8) 0.067(5) 0.103(8) 0.012(5) 0.019(6) -0.013(5)
C4 0.092(7) 0.075(6) 0.071(6) 0.006(4) 0.008(5) -0.009(5)
C5 0.072(6) 0.076(5) 0.055(5) 0.005(4) -0.005(4) 0.009(4)
C6 0.071(5) 0.078(5) 0.040(4) 0.016(3) -0.007(4) -0.003(4)
C7 0.067(5) 0.083(5) 0.056(5) 0.017(4) -0.001(4) 0.007(4)
C8 0.063(5) 0.096(6) 0.041(4) 0.017(4) -0.002(4) 0.011(4)
C9 0.098(7) 0.094(6) 0.035(4) 0.001(4) -0.001(4) 0.004(5)
C10 0.085(6) 0.081(6) 0.046(5) 0.017(4) -0.001(4) 0.001(4)
C11 0.087(6) 0.066(5) 0.069(6) 0.000(4) -0.007(5) -0.010(4)
C12 0.141(10) 0.092(7) 0.078(7) 0.006(5) -0.004(7) -0.013(7)
C13 0.138(10) 0.089(7) 0.100(8) -0.017(6) 0.000(7) -0.038(7)
C14 0.196(14) 0.107(9) 0.087(8) 0.023(7) -0.009(8) -0.046(9)
C15 0.151(11) 0.088(7) 0.078(7) 0.018(5) -0.018(7) -0.036(7)
C16 0.065(5) 0.096(6) 0.050(5) 0.012(4) -0.007(4) 0.005(4)
C17 0.184(13) 0.098(8) 0.071(7) 0.015(6) -0.042(7) -0.009(8)
C18 0.196(14) 0.096(8) 0.074(7) 0.013(6) -0.045(8) -0.011(8)
C19 0.052(5) 0.122(8) 0.050(5) 0.010(5) -0.006(4) -0.007(5)
C20 0.119(9) 0.131(9) 0.086(8) 0.051(7) -0.040(7) -0.040(7)
C21 0.139(10) 0.120(9) 0.061(6) 0.039(6) -0.047(6) -0.040(7)
C22 0.060(6) 0.131(8) 0.046(5) 0.032(5) -0.017(4) -0.018(5)
C23 0.070(6) 0.099(6) 0.053(5) 0.008(4) 0.002(4) -0.009(5)
C24 0.095(7) 0.087(6) 0.069(6) -0.003(5) -0.012(5) -0.023(5)
C25 0.090(7) 0.093(7) 0.078(7) 0.014(5) 0.003(6) -0.026(5)
C26 0.092(7) 0.098(7) 0.081(7) 0.024(5) 0.012(6) 0.000(6)
C27 0.076(6) 0.097(6) 0.055(5) 0.012(4) -0.007(4) -0.014(5)
C28 0.077(6) 0.059(4) 0.054(5) 0.004(3) -0.002(4) -0.005(4)
C29 0.073(5) 0.065(5) 0.048(4) -0.003(3) -0.002(4) 0.000(4)
C30 0.084(6) 0.086(6) 0.041(4) 0.006(4) -0.003(4) -0.006(5)
C31 0.076(6) 0.090(6) 0.038(4) 0.009(4) -0.014(4) 0.000(4)
C32 0.070(6) 0.092(6) 0.050(5) 0.000(4) 0.002(4) -0.018(4)
C33 0.056(5) 0.071(5) 0.059(5) 0.000(4) 0.002(4) -0.006(4)
C34 0.070(6) 0.094(6) 0.045(4) 0.005(4) 0.001(4) -0.004(4)
C35 0.093(8) 0.150(10) 0.058(6) 0.010(6) 0.009(5) -0.035(7)
C36 0.095(8) 0.171(12) 0.084(8) 0.031(7) 0.007(6) -0.031(8)
C37 0.089(7) 0.142(9) 0.065(6) 0.027(6) 0.020(6) -0.010(6)
C38 0.102(8) 0.125(8) 0.044(5) 0.004(5) 0.003(5) -0.009(6)
C39 0.069(6) 0.114(7) 0.048(5) 0.009(4) -0.024(4) -0.013(5)
C40 0.139(11) 0.213(14) 0.061(6) 0.056(8) -0.047(7) -0.088(10)
C41 0.154(12) 0.237(16) 0.069(7) 0.042(9) -0.048(7) -0.126(12)
C42 0.095(8) 0.147(9) 0.044(5) 0.017(5) -0.014(5) -0.030(6)
C43 0.101(8) 0.147(10) 0.049(5) 0.030(6) -0.014(5) -0.017(7)
C44 0.087(7) 0.140(9) 0.052(5) 0.026(5) -0.017(5) -0.031(6)
C45 0.068(6) 0.145(9) 0.053(5) 0.011(5) -0.007(5) -0.023(6)
C46 0.074(6) 0.119(7) 0.038(4) 0.020(4) -0.007(4) -0.014(5)
C47 0.071(7) 0.185(11) 0.041(5) 0.011(6) -0.001(5) -0.013(7)
C48 0.082(8) 0.208(14) 0.062(6) 0.044(7) 0.006(6) 0.023(8)
C49 0.112(11) 0.33(2) 0.073(8) 0.056(11) 0.015(8) 0.076(13)
C50 0.071(9) 0.45(4) 0.069(8) -0.017(15) 0.000(7) -0.045(15)
C51 0.130(15) 0.30(3) 0.168(18) -0.063(17) 0.062(14) -0.080(16)
C52 0.076(8) 0.241(17) 0.146(13) -0.025(11) 0.032(8) -0.054(10)
C53 0.077(7) 0.102(7) 0.067(6) 0.019(5) -0.012(5) -0.008(5)
C54 0.077(7) 0.115(8) 0.054(5) 0.010(5) -0.013(5) -0.017(5)
C55 0.091(9) 0.159(11) 0.098(9) 0.025(8) -0.001(7) -0.005(8)
C56 0.077(8) 0.146(12) 0.168(14) 0.030(10) -0.016(8) -0.017(8)
C57 0.086(9) 0.140(12) 0.233(18) 0.024(11) -0.046(10) -0.057(8)
C58 0.100(9) 0.113(9) 0.174(13) 0.028(9) -0.039(9) -0.020(7)
C59 0.085(7) 0.142(9) 0.047(5) 0.024(5) 0.001(5) -0.023(6)
C60 0.082(7) 0.157(10) 0.065(6) 0.033(6) -0.011(5) -0.013(7)
C61 0.162(13) 0.158(11) 0.050(6) 0.034(6) -0.009(7) -0.030(9)
C62 0.179(15) 0.227(17) 0.054(7) 0.039(8) 0.008(8) -0.041(13)
C63 0.162(14) 0.26(2) 0.080(9) 0.045(10) 0.033(9) 0.012(13)
C64 0.134(11) 0.200(14) 0.057(6) 0.032(7) 0.028(7) 0.017(9)
C65 0.136(9) 0.084(6) 0.099(8) 0.002(5) 0.000(7) -0.004(6)
C66 0.221(13) 0.119(9) 0.203(12) 0.015(9) 0.080(10) 0.020(9)
C67 0.245(14) 0.166(12) 0.242(15) -0.012(11) 0.081(12) 0.015(12)
C68 0.224(13) 0.157(12) 0.228(16) 0.018(11) 0.039(13) 0.021(11)
C69 0.233(14) 0.127(10) 0.189(14) 0.011(10) -0.001(12) 0.023(10)
C70 0.216(12) 0.090(7) 0.138(10) 0.023(7) -0.019(9) 0.013(8)
C71 0.084(7) 0.120(8) 0.060(5) 0.022(5) 0.001(5) -0.028(6)
C72 0.143(13) 0.188(16) 0.133(13) 0.050(12) 0.037(11) 0.008(12)
C73 0.124(10) 0.103(8) 0.076(7) 0.015(6) 0.028(7) -0.017(7)
C74 0.091(9) 0.158(12) 0.135(11) 0.021(9) 0.031(8) -0.007(8)
C75 0.086(8) 0.117(8) 0.084(7) 0.007(6) -0.001(6) 0.015(6)
C76 0.134(14) 0.217(19) 0.129(13) 0.011(13) 0.023(11) 0.051(13)
C77 0.142(13) 0.117(11) 0.163(15) 0.020(10) 0.001(12) 0.024(10)
C78 0.099(8) 0.088(7) 0.068(6) 0.016(5) -0.019(6) -0.016(6)
C79 0.098(9) 0.123(9) 0.101(9) 0.010(7) -0.014(7) 0.020(7)
C80 0.116(9) 0.085(6) 0.082(7) 0.029(5) 0.024(6) 0.036(6)
C81 0.159(15) 0.212(18) 0.094(10) -0.012(11) 0.002(10) 0.076(13)
C82 0.197(16) 0.137(12) 0.072(8) 0.019(7) 0.032(9) 0.011(11)
C83 0.128(9) 0.102(7) 0.060(6) -0.002(5) 0.011(6) -0.006(6)
C84 0.166(11) 0.086(7) 0.066(6) 0.010(5) 0.018(7) 0.003(7)
C85 0.087(7) 0.101(7) 0.075(6) 0.034(5) 0.000(5) 0.006(5)
C86 0.140(12) 0.098(9) 0.103(9) 0.029(7) -0.008(8) 0.021(8)
C87 0.216(16) 0.120(11) 0.239(17) -0.030(12) 0.000(14) 0.059(11)
C88 0.158(11) 0.109(8) 0.199(12) -0.039(9) 0.024(11) 0.014(9)
C89 0.160(11) 0.107(8) 0.259(14) -0.037(9) 0.052(12) 0.021(9)
C90 0.152(12) 0.144(10) 0.299(16) -0.029(11) 0.090(12) 0.027(10)
C91 0.225(16) 0.180(14) 0.34(2) -0.012(15) 0.163(16) 0.057(13)
C92 0.27(3) 0.23(2) 0.079(10) -0.033(12) 0.045(13) -0.082(18)
C93 0.200(14) 0.120(9) 0.059(6) -0.009(6) 0.041(8) -0.052(9)
C94 0.145(12) 0.155(11) 0.073(7) -0.010(7) -0.001(7) -0.067(9)
C95 0.113(9) 0.108(8) 0.086(8) 0.010(6) -0.022(7) -0.017(7)
C96 0.136(13) 0.156(13) 0.118(11) 0.028(10) -0.062(10) -0.060(10)
C97 0.105(10) 0.170(14) 0.112(11) 0.049(10) 0.004(9) 0.011(9)
C98 0.100(8) 0.101(7) 0.069(6) 0.022(5) -0.007(6) -0.010(6)
C99 0.090(8) 0.124(9) 0.092(8) 0.034(7) -0.005(6) 0.026(6)
C100 0.081(7) 0.091(7) 0.080(7) 0.013(5) 0.003(5) -0.007(5)
C101 0.118(11) 0.120(10) 0.116(10) 0.049(8) 0.037(9) 0.021(8)
O1 0.106(6) 0.110(5) 0.088(5) 0.032(4) 0.017(4) -0.001(4)
O2 0.083(4) 0.103(5) 0.086(4) 0.022(3) 0.019(4) 0.002(4)
O3 0.093(5) 0.088(4) 0.093(5) 0.015(3) -0.013(4) 0.016(4)
O4 0.113(5) 0.093(4) 0.062(4) 0.014(3) -0.001(4) 0.019(4)
O5 0.120(5) 0.085(4) 0.058(4) 0.018(3) 0.011(4) -0.001(4)
O6 0.112(5) 0.075(4) 0.062(4) 0.013(3) 0.002(3) 0.002(3)
O7 0.102(6) 0.108(5) 0.124(6) -0.025(4) 0.004(5) 0.015(4)
O8 0.126(6) 0.094(5) 0.094(5) -0.015(4) 0.008(4) -0.012(4)
O9 0.137(7) 0.119(6) 0.071(4) -0.021(4) 0.006(4) -0.014(5)
O10 0.103(5) 0.118(5) 0.058(4) -0.001(3) -0.016(3) -0.033(4)
O11 0.091(5) 0.120(5) 0.070(4) 0.019(4) 0.000(4) 0.003(4)
O12 0.078(4) 0.086(4) 0.068(4) 0.014(3) -0.002(3) -0.008(3)
N1 0.083(5) 0.075(4) 0.049(4) 0.009(3) 0.000(3) 0.003(3)
N2 0.075(5) 0.070(4) 0.046(4) 0.011(3) -0.001(3) 0.000(3)
N3 0.098(6) 0.086(5) 0.060(4) 0.014(4) -0.008(4) -0.028(4)
N4 0.077(5) 0.076(4) 0.053(4) -0.001(3) -0.011(3) -0.004(4)
N5 0.078(5) 0.074(4) 0.041(3) 0.007(3) -0.002(3) -0.002(3)
N6 0.067(4) 0.088(5) 0.054(4) 0.003(3) 0.008(3) 0.004(3)
F1 0.167(13) 0.197(13) 0.201(16) 0.080(12) 0.050(12) -0.036(11)
F1' 0.146(11) 0.209(14) 0.190(14) 0.071(12) 0.060(10) -0.017(11)
F2 0.137(11) 0.197(14) 0.201(14) 0.036(12) 0.021(11) -0.053(10)
F2' 0.181(13) 0.240(16) 0.148(12) 0.094(11) 0.033(11) -0.030(12)
F3 0.182(13) 0.218(15) 0.167(12) 0.072(12) 0.057(11) -0.009(12)
F3' 0.163(13) 0.190(13) 0.205(15) 0.012(12) 0.017(12) -0.071(11)
F4 0.170(12) 0.157(13) 0.232(15) 0.110(11) 0.017(12) 0.014(11)
F4' 0.108(10) 0.145(12) 0.292(17) 0.025(12) 0.008(12) 0.055(9)
F5 0.172(15) 0.126(11) 0.230(19) 0.039(12) -0.026(14) 0.019(10)
F5' 0.158(12) 0.158(13) 0.239(14) 0.091(11) -0.004(11) 0.010(11)
F6 0.122(10) 0.148(11) 0.262(15) 0.058(11) -0.013(11) 0.038(9)
F6' 0.180(12) 0.095(9) 0.199(16) 0.054(9) -0.006(12) -0.010(9)
F7 0.180(12) 0.182(15) 0.151(12) -0.035(11) -0.046(11) 0.017(12)
F7' 0.124(10) 0.173(12) 0.193(14) 0.006(11) -0.046(10) 0.010(9)
F8 0.165(12) 0.145(11) 0.173(13) -0.016(10) -0.028(11) -0.029(10)
F8' 0.192(13) 0.184(14) 0.161(12) -0.006(11) -0.060(11) 0.016(12)
F9 0.151(11) 0.172(11) 0.197(14) 0.038(11) -0.068(10) 0.046(10)
F9' 0.175(12) 0.137(11) 0.200(15) -0.048(11) -0.065(12) 0.004(10)
F10 0.246(15) 0.151(12) 0.159(14) -0.055(10) 0.004(12) 0.003(11)
F10' 0.222(14) 0.179(14) 0.160(11) -0.022(11) 0.068(11) 0.043(12)
F11 0.236(15) 0.142(12) 0.172(11) -0.009(10) 0.034(12) 0.058(12)
F11' 0.245(16) 0.187(13) 0.098(10) -0.043(9) 0.020(10) 0.021(12)
F12 0.249(16) 0.188(12) 0.101(10) -0.024(9) 0.044(10) 0.017(12)
F12' 0.251(16) 0.114(10) 0.166(13) -0.021(10) 0.028(13) 0.008(12)
F13 0.285(16) 0.122(10) 0.126(10) -0.012(9) 0.043(11) -0.013(11)
F13' 0.327(18) 0.152(10) 0.083(8) 0.002(8) 0.080(10) 0.046(11)
F14 0.33(2) 0.149(11) 0.081(9) -0.019(8) 0.031(11) 0.055(12)
F14' 0.299(15) 0.161(12) 0.120(10) 0.008(9) 0.082(12) 0.030(12)
F15 0.304(16) 0.186(13) 0.117(10) -0.004(10) 0.109(11) 0.042(12)
F15' 0.271(17) 0.151(12) 0.132(12) -0.042(10) 0.021(12) -0.055(12)
F16 0.177(11) 0.107(8) 0.141(10) 0.045(7) 0.010(10) 0.027(8)
F16' 0.150(11) 0.103(7) 0.106(8) 0.060(6) 0.021(7) 0.009(7)
F17 0.181(10) 0.123(8) 0.147(10) 0.053(8) 0.043(8) -0.026(8)
F17' 0.178(11) 0.134(9) 0.158(11) 0.062(9) -0.001(10) 0.048(8)
F18 0.219(13) 0.142(9) 0.129(9) 0.041(8) -0.042(10) 0.038(9)
F18' 0.195(10) 0.110(8) 0.129(10) 0.033(7) 0.024(9) -0.014(8)
F19 0.169(13) 0.162(12) 0.327(19) -0.085(13) 0.076(14) -0.040(11)
F19' 0.202(15) 0.135(11) 0.34(2) -0.057(13) 0.023(14) -0.007(11)
F20 0.200(17) 0.153(12) 0.345(19) 0.006(13) 0.033(15) -0.050(12)
F20' 0.231(16) 0.185(13) 0.334(19) -0.106(14) 0.019(16) -0.036(12)
F21 0.201(14) 0.153(12) 0.308(19) -0.126(12) 0.040(14) -0.011(10)
F21' 0.152(15) 0.141(11) 0.347(19) -0.001(13) 0.044(15) -0.040(10)
F22 0.175(11) 0.232(13) 0.275(13) -0.005(12) 0.040(11) -0.018(10)
F22' 0.239(12) 0.259(13) 0.300(14) -0.015(12) 0.074(11) 0.051(11)
F23 0.276(13) 0.300(14) 0.319(14) -0.021(12) 0.077(12) 0.003(12)
F23' 0.196(11) 0.253(13) 0.278(13) -0.015(12) 0.018(11) 0.028(11)
F24 0.217(12) 0.250(13) 0.294(14) -0.021(12) 0.044(11) 0.050(11)
F24' 0.239(12) 0.273(14) 0.317(14) -0.016(13) 0.075(12) -0.024(11)
F25 0.195(16) 0.305(18) 0.155(12) -0.035(13) 0.071(11) -0.079(15)
F25' 0.276(16) 0.281(18) 0.102(10) -0.108(11) 0.055(10) -0.078(14)
F26 0.289(18) 0.30(2) 0.083(10) -0.067(12) 0.043(11) -0.084(17)
F26' 0.217(15) 0.304(19) 0.117(11) -0.067(12) 0.059(11) -0.018(15)
F27 0.241(16) 0.275(17) 0.124(11) -0.075(12) 0.073(11) -0.039(14)
F27' 0.156(16) 0.289(19) 0.133(12) 0.004(12) 0.067(11) -0.058(14)
F28 0.120(11) 0.161(12) 0.174(13) 0.015(11) 0.010(10) -0.018(9)
F28' 0.174(11) 0.224(16) 0.140(12) 0.007(11) -0.069(10) -0.041(12)
F29 0.177(13) 0.222(17) 0.136(13) -0.015(12) -0.014(11) -0.101(12)
F29' 0.139(11) 0.175(13) 0.185(16) 0.039(12) -0.070(11) -0.011(10)
F30 0.162(11) 0.190(12) 0.170(14) 0.064(10) -0.078(10) -0.019(10)
F30' 0.130(11) 0.162(12) 0.200(14) 0.050(11) -0.025(11) -0.058(9)
F31 0.183(16) 0.287(16) 0.094(9) 0.045(10) 0.029(10) 0.029(12)
F31' 0.187(13) 0.213(13) 0.114(10) 0.083(10) 0.026(11) 0.039(12)
F32 0.185(12) 0.208(13) 0.129(11) 0.090(10) 0.018(10) -0.038(11)
F32' 0.167(15) 0.297(16) 0.099(10) 0.045(11) -0.019(10) -0.005(13)
F33 0.124(11) 0.240(15) 0.093(10) 0.052(10) -0.008(8) 0.028(11)
F33' 0.172(12) 0.223(15) 0.110(11) 0.085(11) 0.020(9) -0.007(11)
F34 0.144(11) 0.140(11) 0.113(10) -0.003(8) 0.040(9) 0.017(8)
F34' 0.122(11) 0.195(12) 0.174(12) 0.051(10) 0.056(10) 0.051(10)
F35 0.072(8) 0.205(13) 0.169(11) -0.003(10) 0.050(8) 0.002(9)
F35' 0.137(11) 0.150(11) 0.107(10) -0.043(8) 0.030(9) 0.021(8)
F36 0.149(14) 0.136(11) 0.171(13) 0.017(10) 0.059(11) 0.007(10)
F36' 0.105(10) 0.203(14) 0.152(12) 0.022(10) 0.052(9) -0.025(10)
Cl1 0.51(2) 0.64(3) 0.58(3) -0.17(2) 0.17(2) 0.13(2)
Cl2 0.305(11) 0.412(13) 0.301(10) 0.013(9) 0.103(9) -0.057(9)

loop_
_atom_type_symbol
_atom_type_description
_atom_type_scat_dispersion_real
_atom_type_scat_dispersion_imag
_atom_type_scat_source
C C 0.0033 0.0016 'International Tables Vol C Tables 4.2.6.8 and 6.1.1.4'
H H 0.0000 0.0000 'International Tables Vol C Tables 4.2.6.8 and 6.1.1.4'
N N 0.0061 0.0033 'International Tables Vol C Tables 4.2.6.8 and 6.1.1.4'
O O 0.0106 0.0060 'International Tables Vol C Tables 4.2.6.8 and 6.1.1.4'
F F 0.0171 0.0103 'International Tables Vol C Tables 4.2.6.8 and 6.1.1.4'
P P 0.1023 0.0942 'International Tables Vol C Tables 4.2.6.8 and 6.1.1.4'
Cl Cl 0.1484 0.1585 'International Tables Vol C Tables 4.2.6.8 and 6.1.1.4'
Yb Yb -0.3850 5.5486 'International Tables Vol C Tables 4.2.6.8 and 6.1.1.4'
Pt Pt -1.7033 8.3905 'International Tables Vol C Tables 4.2.6.8 and 6.1.1.4'

loop_
_geom_angle_atom_site_label_1
_geom_angle_atom_site_label_2
_geom_angle_atom_site_label_3
_geom_angle
_geom_angle_site_symmetry_1
_geom_angle_site_symmetry_3
C46 Pt C23 168.2(4) . .
C46 Pt P1 89.2(3) . .
C23 Pt P1 84.4(3) . .
C46 Pt P2 91.8(3) . .
C23 Pt P2 95.2(3) . .
P1 Pt P2 176.93(10) . .
O6 Yb1 O5 77.5(2) . .
O6 Yb1 O2 137.2(2) . .
O5 Yb1 O2 82.5(2) . .
O6 Yb1 O4 76.4(2) . .
O5 Yb1 O4 136.0(2) . .
O2 Yb1 O4 138.9(2) . .
O6 Yb1 O3 73.9(2) . .
O5 Yb1 O3 69.8(3) . .
O2 Yb1 O3 132.6(2) . .
O4 Yb1 O3 69.2(2) . .
O6 Yb1 O1 67.8(2) . .
O5 Yb1 O1 72.1(2) . .
O2 Yb1 O1 70.1(2) . .
O4 Yb1 O1 127.1(3) . .
O3 Yb1 O1 130.4(2) . .
O6 Yb1 N2 141.8(2) . .
O5 Yb1 N2 140.7(2) . .
O2 Yb1 N2 67.8(2) . .
O4 Yb1 N2 71.5(2) . .
O3 Yb1 N2 112.1(2) . .
O1 Yb1 N2 117.5(2) . .
O6 Yb1 N1 140.7(2) . .
O5 Yb1 N1 80.7(2) . .
O2 Yb1 N1 70.2(2) . .
O4 Yb1 N1 98.2(2) . .
O3 Yb1 N1 68.0(2) . .
O1 Yb1 N1 134.0(2) . .
N2 Yb1 N1 65.7(2) . .
O6 Yb1 N3 83.4(2) . .
O5 Yb1 N3 141.8(2) . .
O2 Yb1 N3 89.8(3) . .
O4 Yb1 N3 68.2(3) . .
O3 Yb1 N3 135.2(3) . .
O1 Yb1 N3 70.1(3) . .
N2 Yb1 N3 65.8(2) . .
N1 Yb1 N3 131.4(2) . .
O9 Yb2 O10 76.8(3) . .
O9 Yb2 O7 79.6(3) . .
O10 Yb2 O7 140.9(3) . .
O9 Yb2 O12 134.7(2) . .
O10 Yb2 O12 73.9(2) . .
O7 Yb2 O12 141.8(2) . .
O9 Yb2 O8 71.1(3) . .
O10 Yb2 O8 73.0(3) . .
O7 Yb2 O8 70.0(3) . .
O12 Yb2 O8 129.4(2) . .
O9 Yb2 O11 69.0(3) . .
O10 Yb2 O11 72.5(2) . .
O7 Yb2 O11 126.0(3) . .
O12 Yb2 O11 69.6(2) . .
O8 Yb2 O11 131.8(2) . .
O9 Yb2 N5 144.3(3) . .
O10 Yb2 N5 138.9(2) . .
O7 Yb2 N5 69.7(2) . .
O12 Yb2 N5 72.2(2) . .
O8 Yb2 N5 112.9(2) . .
O11 Yb2 N5 115.3(2) . .
O9 Yb2 N4 138.7(2) . .
O10 Yb2 N4 80.9(2) . .
O7 Yb2 N4 97.4(3) . .
O12 Yb2 N4 68.4(2) . .
O8 Yb2 N4 69.4(2) . .
O11 Yb2 N4 135.0(2) . .
N5 Yb2 N4 65.4(2) . .
O9 Yb2 N6 85.9(2) . .
O10 Yb2 N6 140.4(2) . .
O7 Yb2 N6 66.9(3) . .
O12 Yb2 N6 95.2(2) . .
O8 Yb2 N6 134.0(2) . .
O11 Yb2 N6 68.1(2) . .
N5 Yb2 N6 65.8(2) . .
N4 Yb2 N6 131.2(2) . .
C65 P1 C53 105.4(5) . .
C65 P1 C71 103.4(5) . 3_667
C53 P1 C71 103.7(5) . 3_667
C65 P1 Pt 110.1(5) . .
C53 P1 Pt 120.1(3) . .
C71 P1 Pt 112.6(3) 3_667 .
C47 P2 C71 107.6(5) . .
C47 P2 C59 103.3(5) . .
C71 P2 C59 99.4(5) . .
C47 P2 Pt 116.8(4) . .
C71 P2 Pt 110.9(3) . .
C59 P2 Pt 117.2(3) . .
C2 C1 N1 127.0(8) . .
C2 C1 H1A 116.5 . .
N1 C1 H1A 116.5 . .
Cl1 C01 Cl2 103(2) . .
Cl1 C01 H01A 111.1 . .
Cl2 C01 H01A 111.1 . .
Cl1 C01 H01B 111.1 . .
Cl2 C01 H01B 111.1 . .
H01A C01 H01B 109.1 . .
C1 C2 C3 118.1(8) . .
C1 C2 H2A 121.0 . .
C3 C2 H2A 121.0 . .
C4 C3 C2 118.0(8) . .
C4 C3 H3A 121.0 . .
C2 C3 H3A 121.0 . .
C3 C4 C5 120.5(8) . .
C3 C4 H4A 119.7 . .
C5 C4 H4A 119.7 . .
N1 C5 C4 120.1(8) . .
N1 C5 C6 116.8(7) . .
C4 C5 C6 123.1(7) . .
N2 C6 C7 123.0(7) . .
N2 C6 C5 115.9(6) . .
C7 C6 C5 121.1(7) . .
C6 C7 C8 120.6(8) . .
C6 C7 H7A 119.7 . .
C8 C7 H7A 119.7 . .
C7 C8 C9 117.0(7) . .
C7 C8 C16 121.6(8) . .
C9 C8 C16 121.3(8) . .
C10 C9 C8 119.6(8) . .
C10 C9 H9A 120.2 . .
C8 C9 H9A 120.2 . .
N2 C10 C9 122.1(7) . .
N2 C10 C11 115.2(6) . .
C9 C10 C11 122.2(8) . .
C12 C11 N3 121.7(8) . .
C12 C11 C10 121.3(8) . .
N3 C11 C10 117.0(7) . .
C11 C12 C13 119.6(10) . .
C11 C12 H12A 120.2 . .
C13 C12 H12A 120.2 . .
C14 C13 C12 119.2(10) . .
C14 C13 H13A 120.4 . .
C12 C13 H13A 120.4 . .
C13 C14 C15 118.5(10) . .
C13 C14 H14A 120.8 . .
C15 C14 H14A 120.8 . .
N3 C15 C14 122.9(10) . .
N3 C15 H15A 118.5 . .
C14 C15 H15A 118.5 . .
C17 C16 C21 114.3(8) . .
C17 C16 C8 123.6(9) . .
C21 C16 C8 122.1(8) . .
C16 C17 C18 122.9(11) . .
C16 C17 H17A 118.6 . .
C18 C17 H17A 118.6 . .
C19 C18 C17 121.9(10) . .
C19 C18 H18A 119.0 . .
C17 C18 H18A 119.0 . .
C18 C19 C20 116.4(9) . .
C18 C19 C22 122.5(9) . .
C20 C19 C22 121.1(9) . .
C19 C20 C21 121.4(10) . .
C19 C20 H20A 119.3 . .
C21 C20 H20A 119.3 . .
C20 C21 C16 122.9(9) . .
C20 C21 H21A 118.6 . .
C16 C21 H21A 118.6 . .
C23 C22 C19 174.9(11) . .
C22 C23 Pt 168.6(8) . .
C25 C24 N4 124.6(8) . .
C25 C24 H24A 117.7 . .
N4 C24 H24A 117.7 . .
C24 C25 C26 120.0(9) . .
C24 C25 H25A 120.0 . .
C26 C25 H25A 120.0 . .
C25 C26 C27 119.3(9) . .
C25 C26 H26A 120.3 . .
C27 C26 H26A 120.3 . .
C28 C27 C26 118.1(8) . .
C28 C27 H27A 120.9 . .
C26 C27 H27A 120.9 . .
N4 C28 C27 121.5(8) . .
N4 C28 C29 116.6(7) . .
C27 C28 C29 121.9(7) . .
N5 C29 C30 122.5(7) . .
N5 C29 C28 116.2(7) . .
C30 C29 C28 121.3(7) . .
C31 C30 C29 120.0(7) . .
C31 C30 H30A 120.0 . .
C29 C30 H30A 120.0 . .
C32 C31 C30 115.8(7) . .
C32 C31 C39 123.5(8) . .
C30 C31 C39 120.8(7) . .
C31 C32 C33 122.7(8) . .
C31 C32 H32A 118.6 . .
C33 C32 H32A 118.6 . .
N5 C33 C32 120.3(7) . .
N5 C33 C34 117.2(7) . .
C32 C33 C34 122.4(7) . .
N6 C34 C35 121.0(8) . .
N6 C34 C33 116.9(7) . .
C35 C34 C33 122.1(7) . .
C36 C35 C34 122.0(10) . .
C36 C35 H35A 119.0 . .
C34 C35 H35A 119.0 . .
C35 C36 C37 116.0(10) . .
C35 C36 H36A 122.0 . .
C37 C36 H36A 122.0 . .
C38 C37 C36 119.6(9) . .
C38 C37 H37A 120.2 . .
C36 C37 H37A 120.2 . .
C37 C38 N6 125.5(9) . .
C37 C38 H38A 117.3 . .
N6 C38 H38A 117.3 . .
C44 C39 C40 115.4(8) . .
C44 C39 C31 124.0(8) . .
C40 C39 C31 120.6(8) . .
C41 C40 C39 121.9(10) . .
C41 C40 H40A 119.0 . .
C39 C40 H40A 119.0 . .
C42 C41 C40 121.3(10) . .
C42 C41 H41A 119.4 . .
C40 C41 H41A 119.4 . .
C41 C42 C43 116.1(9) . .
C41 C42 C45 123.2(10) . .
C43 C42 C45 120.7(9) . .
C44 C43 C42 122.2(9) . .
C44 C43 H43A 118.9 . .
C42 C43 H43A 118.9 . .
C39 C44 C43 122.8(10) . .
C39 C44 H44A 118.6 . .
C43 C44 H44A 118.6 . .
C46 C45 C42 175.9(11) . .
C45 C46 Pt 171.1(9) . .
C48 C47 C52 118.9(12) . .
C48 C47 P2 119.7(9) . .
C52 C47 P2 121.3(11) . .
C47 C48 C49 121.7(14) . .
C47 C48 H48A 119.2 . .
C49 C48 H48A 119.2 . .
C50 C49 C48 116.9(17) . .
C50 C49 H49A 121.6 . .
C48 C49 H49A 121.6 . .
C51 C50 C49 124.6(16) . .
C51 C50 H50A 117.7 . .
C49 C50 H50A 117.7 . .
C50 C51 C52 116.9(17) . .
C50 C51 H51A 121.6 . .
C52 C51 H51A 121.6 . .
C47 C52 C51 121.0(17) . .
C47 C52 H52A 119.5 . .
C51 C52 H52A 119.5 . .
C54 C53 C58 119.5(10) . .
C54 C53 P1 119.5(7) . .
C58 C53 P1 120.8(8) . .
C53 C54 C55 119.6(10) . .
C53 C54 H54A 120.2 . .
C55 C54 H54A 120.2 . .
C56 C55 C54 122.3(13) . .
C56 C55 H55A 118.8 . .
C54 C55 H55A 118.9 . .
C57 C56 C55 119.0(12) . .
C57 C56 H56A 120.5 . .
C55 C56 H56A 120.5 . .
C56 C57 C58 120.8(12) . .
C56 C57 H57A 119.6 . .
C58 C57 H57A 119.6 . .
C53 C58 C57 118.7(12) . .
C53 C58 H58A 120.6 . .
C57 C58 H58A 120.6 . .
C64 C59 C60 118.6(9) . .
C64 C59 P2 122.6(9) . .
C60 C59 P2 118.7(8) . .
C61 C60 C59 120.3(12) . .
C61 C60 H60A 119.9 . .
C59 C60 H60A 119.9 . .
C62 C61 C60 120.4(13) . .
C62 C61 H61A 119.8 . .
C60 C61 H61A 119.8 . .
C61 C62 C63 119.7(11) . .
C61 C62 H62A 120.1 . .
C63 C62 H62A 120.1 . .
C64 C63 C62 118.1(14) . .
C64 C63 H63A 121.0 . .
C62 C63 H63A 121.0 . .
C59 C64 C63 122.8(13) . .
C59 C64 H64A 118.6 . .
C63 C64 H64A 118.6 . .
C66 C65 C70 115.9(13) . .
C66 C65 P1 118.6(10) . .
C70 C65 P1 125.4(11) . .
C65 C66 C67 125.2(17) . .
C65 C66 H66A 117.4 . .
C67 C66 H66A 117.4 . .
C68 C67 C66 114(2) . .
C68 C67 H67A 122.9 . .
C66 C67 H67A 122.9 . .
C69 C68 C67 120(2) . .
C69 C68 H68A 119.8 . .
C67 C68 H68A 119.8 . .
C68 C69 C70 124(2) . .
C68 C69 H69A 118.2 . .
C70 C69 H69A 118.2 . .
C65 C70 C69 120.1(17) . .
C65 C70 H70A 119.9 . .
C69 C70 H70A 119.9 . .
P2 C71 P1 121.4(5) . 3_667
P2 C71 H71A 107.0 . .
P1 C71 H71A 107.0 3_667 .
P2 C71 H71B 107.0 . .
P1 C71 H71B 107.0 3_667 .
H71A C71 H71B 106.7 . .
F1' C72 F2' 108.3(15) . .
F1' C72 F3 69.5(12) . .
F2' C72 F3 45.1(12) . .
F1' C72 F1 132.6(17) . .
F2' C72 F1 61.2(12) . .
F3 C72 F1 104.3(14) . .
F1' C72 F2 44.3(12) . .
F2' C72 F2 135.0(17) . .
F3 C72 F2 111.4(15) . .
F1 C72 F2 107.6(15) . .
F1' C72 F3' 110.7(17) . .
F2' C72 F3' 102.8(15) . .
F3 C72 F3' 138.4(17) . .
F1 C72 F3' 43.2(11) . .
F2 C72 F3' 70.1(13) . .
F1' C72 C73 115.5(13) . .
F2' C72 C73 109.2(12) . .
F3 C72 C73 106.8(13) . .
F1 C72 C73 111.2(12) . .
F2 C72 C73 115.1(13) . .
F3' C72 C73 109.6(13) . .
O1 C73 C74 129.2(10) . .
O1 C73 C72 115.5(10) . .
C74 C73 C72 115.0(11) . .
C75 C74 C73 118.3(11) . .
C75 C74 H74A 120.8 . .
C73 C74 H74A 120.8 . .
O2 C75 C74 127.5(11) . .
O2 C75 C76 112.5(10) . .
C74 C75 C76 119.9(11) . .
F4 C76 F4' 114.1(19) . .
F4 C76 F6 103.9(16) . .
F4' C76 F6 27.4(13) . .
F4 C76 F5 113.8(15) . .
F4' C76 F5 84.2(13) . .
F6 C76 F5 111.4(15) . .
F4 C76 F6' 63.1(12) . .
F4' C76 F6' 115.1(15) . .
F6 C76 F6' 135.3(16) . .
F5 C76 F6' 52.1(12) . .
F4 C76 F5' 37.0(11) . .
F4' C76 F5' 98.1(16) . .
F6 C76 F5' 76.5(13) . .
F5 C76 F5' 148.6(16) . .
F6' C76 F5' 100.1(14) . .
F4 C76 C75 116.2(12) . .
F4' C76 C75 118.8(14) . .
F6 C76 C75 106.7(12) . .
F5 C76 C75 104.7(12) . .
F6' C76 C75 117.4(11) . .
F5' C76 C75 101.5(12) . .
F9' C77 F9 122.0(17) . .
F9' C77 F7 62.7(13) . .
F9 C77 F7 107.6(15) . .
F9' C77 F8' 105.6(15) . .
F9 C77 F8' 74.3(13) . .
F7 C77 F8' 44.9(11) . .
F9' C77 F7' 109.6(16) . .
F9 C77 F7' 33.3(11) . .
F7 C77 F7' 132.9(17) . .
F8' C77 F7' 107.5(13) . .
F9' C77 F8 42.2(12) . .
F9 C77 F8 105.3(15) . .
F7 C77 F8 104.5(14) . .
F8' C77 F8 143.0(17) . .
F7' C77 F8 77.4(12) . .
F9' C77 C78 113.6(11) . .
F9 C77 C78 121.9(14) . .
F7 C77 C78 111.7(13) . .
F8' C77 C78 106.9(12) . .
F7' C77 C78 113.2(13) . .
F8 C77 C78 104.2(12) . .
O3 C78 C79 127.6(10) . .
O3 C78 C77 116.9(10) . .
C79 C78 C77 115.5(11) . .
C80 C79 C78 118.8(11) . .
C80 C79 H79A 120.6 . .
C78 C79 H79A 120.6 . .
O4 C80 C79 127.7(10) . .
O4 C80 C81 110.7(10) . .
C79 C80 C81 121.6(10) . .
F11' C81 F12' 109.3(15) . .
F11' C81 F10 66.4(12) . .
F12' C81 F10 45.0(11) . .
F11' C81 F10' 110.5(15) . .
F12' C81 F10' 104.7(14) . .
F10 C81 F10' 132.8(17) . .
F11' C81 F11 126.9(17) . .
F12' C81 F11 66.5(12) . .
F10 C81 F11 103.0(15) . .
F10' C81 F11 38.4(11) . .
F11' C81 F12 38.6(12) . .
F12' C81 F12 140.9(16) . .
F10 C81 F12 104.0(14) . .
F10' C81 F12 78.9(13) . .
F11 C81 F12 111.0(15) . .
F11' C81 C80 114.6(12) . .
F12' C81 C80 109.0(12) . .
F10 C81 C80 115.5(13) . .
F10' C81 C80 108.2(13) . .
F11 C81 C80 116.3(12) . .
F12 C81 C80 106.4(12) . .
F15' C82 F14 86.9(14) . .
F15' C82 F15 124.5(19) . .
F14 C82 F15 109.6(13) . .
F15' C82 F13' 110.2(16) . .
F14 C82 F13' 33.4(13) . .
F15 C82 F13' 76.6(12) . .
F15' C82 F13 25.2(15) . .
F14 C82 F13 108.1(15) . .
F15 C82 F13 103.1(15) . .
F13' C82 F13 122.0(17) . .
F15' C82 F14' 103.4(15) . .
F14 C82 F14' 133.9(15) . .
F15 C82 F14' 29.5(10) . .
F13' C82 F14' 103.5(13) . .
F13 C82 F14' 78.8(13) . .
F15' C82 C83 108.7(14) . .
F14 C82 C83 109.8(12) . .
F15 C82 C83 113.6(13) . .
F13' C82 C83 120.7(12) . .
F13 C82 C83 112.3(13) . .
F14' C82 C83 108.9(12) . .
O5 C83 C84 129.3(9) . .
O5 C83 C82 113.4(9) . .
C84 C83 C82 117.2(9) . .
C85 C84 C83 122.5(9) . .
C85 C84 H84A 118.8 . .
C83 C84 H84A 118.8 . .
O6 C85 C84 129.2(9) . .
O6 C85 C86 111.8(9) . .
C84 C85 C86 118.8(8) . .
F18 C86 F17' 73.0(11) . .
F18 C86 F17 113.7(13) . .
F17' C86 F17 126.4(16) . .
F18 C86 F16' 42.3(10) . .
F17' C86 F16' 111.0(11) . .
F17 C86 F16' 76.4(10) . .
F18 C86 F18' 135.4(14) . .
F17' C86 F18' 107.0(13) . .
F17 C86 F18' 30.1(10) . .
F16' C86 F18' 105.3(11) . .
F18 C86 F16 102.5(12) . .
F17' C86 F16 32.1(10) . .
F17 C86 F16 102.8(13) . .
F16' C86 F16 131.8(12) . .
F18' C86 F16 77.2(11) . .
F18 C86 C85 113.6(11) . .
F17' C86 C85 112.0(11) . .
F17 C86 C85 112.3(10) . .
F16' C86 C85 113.6(10) . .
F18' C86 C85 107.6(10) . .
F16 C86 C85 111.0(10) . .
F20 C87 F20' 153(2) . .
F20 C87 F21' 38.8(12) . .
F20' C87 F21' 117.3(18) . .
F20 C87 F19' 76.6(15) . .
F20' C87 F19' 113.8(17) . .
F21' C87 F19' 109.6(18) . .
F20 C87 F21 116.0(18) . .
F20' C87 F21 72.1(14) . .
F21' C87 F21 137(2) . .
F19' C87 F21 41.9(15) . .
F20 C87 F19 113.5(18) . .
F20' C87 F19 43.2(14) . .
F21' C87 F19 74.9(15) . .
F19' C87 F19 142(2) . .
F21 C87 F19 108.7(16) . .
F20 C87 C88 97.3(16) . .
F20' C87 C88 103.5(16) . .
F21' C87 C88 108.4(15) . .
F19' C87 C88 103.1(16) . .
F21 C87 C88 109.8(16) . .
F19 C87 C88 111.1(14) . .
O8 C88 C89 127.7(14) . .
O8 C88 C87 115.3(14) . .
C89 C88 C87 116.7(12) . .
C88 C89 C90 118.7(13) . .
C88 C89 H89A 120.6 . .
C90 C89 H89A 120.6 . .
O7 C90 C89 124.0(14) . .
O7 C90 C91 115.2(14) . .
C89 C90 C91 119.6(14) . .
F22 C91 F23' 38.2(15) . .
F22 C91 F22' 126(2) . .
F23' C91 F22' 112.6(19) . .
F22 C91 F23 110.7(19) . .
F23' C91 F23 145(2) . .
F22' C91 F23 70.1(16) . .
F22 C91 F24' 73.6(16) . .
F23' C91 F24' 111.8(19) . .
F22' C91 F24' 106.6(19) . .
F23 C91 F24' 41.5(16) . .
F22 C91 F24 98.8(18) . .
F23' C91 F24 69.6(15) . .
F22' C91 F24 46.2(15) . .
F23 C91 F24 114.9(18) . .
F24' C91 F24 140(2) . .
F22 C91 C90 113.3(17) . .
F23' C91 C90 97.4(18) . .
F22' C91 C90 115.0(18) . .
F23 C91 C90 113(2) . .
F24' C91 C90 113.5(19) . .
F24 C91 C90 105.5(18) . .
F25 C92 F26' 65.0(14) . .
F25 C92 F25' 117.2(19) . .
F26' C92 F25' 108.8(17) . .
F25 C92 F27 108.7(18) . .
F26' C92 F27 47.4(13) . .
F25' C92 F27 73.2(14) . .
F25 C92 F26 107.9(16) . .
F26' C92 F26 139.4(18) . .
F25' C92 F26 35.9(14) . .
F27 C92 F26 108.9(14) . .
F25 C92 F27' 38.4(13) . .
F26' C92 F27' 103.4(15) . .
F25' C92 F27' 107.1(16) . .
F27 C92 F27' 144.7(18) . .
F26 C92 F27' 80.1(14) . .
F25 C92 C93 117.5(14) . .
F26' C92 C93 111.4(13) . .
F25' C92 C93 121.6(15) . .
F27 C92 C93 106.6(13) . .
F26 C92 C93 107.0(15) . .
F27' C92 C93 102.7(13) . .
O9 C93 C94 127.7(11) . .
O9 C93 C92 115.4(12) . .
C94 C93 C92 116.9(11) . .
C95 C94 C93 123.3(10) . .
C95 C94 H94A 118.4 . .
C93 C94 H94A 118.4 . .
O10 C95 C94 127.2(11) . .
O10 C95 C96 115.9(11) . .
C94 C95 C96 116.9(10) . .
F30 C96 F30' 122.1(18) . .
F30 C96 F28' 76.0(12) . .
F30' C96 F28' 112.6(14) . .
F30 C96 F29' 29.1(12) . .
F30' C96 F29' 103.9(15) . .
F28' C96 F29' 104.1(13) . .
F30 C96 F29 108.5(13) . .
F30' C96 F29 81.9(12) . .
F28' C96 F29 36.2(11) . .
F29' C96 F29 132.3(15) . .
F30 C96 F28 106.0(15) . .
F30' C96 F28 22.5(13) . .
F28' C96 F28 127.4(16) . .
F29' C96 F28 83.2(13) . .
F29 C96 F28 102.4(13) . .
F30 C96 C95 116.0(13) . .
F30' C96 C95 110.8(12) . .
F28' C96 C95 115.0(14) . .
F29' C96 C95 109.5(12) . .
F29 C96 C95 112.2(13) . .
F28 C96 C95 110.6(12) . .
F32 C97 F31' 69.6(12) . .
F32 C97 F31 113.8(15) . .
F31' C97 F31 130.9(15) . .
F32 C97 F32' 139.8(16) . .
F31' C97 F32' 106.2(13) . .
F31 C97 F32' 38.0(11) . .
F32 C97 F33 108.8(14) . .
F31' C97 F33 41.6(11) . .
F31 C97 F33 101.7(13) . .
F32' C97 F33 67.5(11) . .
F32 C97 F33' 47.3(12) . .
F31' C97 F33' 106.6(14) . .
F31 C97 F33' 67.5(12) . .
F32' C97 F33' 101.6(14) . .
F33 C97 F33' 128.3(14) . .
F32 C97 C98 106.1(10) . .
F31' C97 C98 114.0(12) . .
F31 C97 C98 111.5(12) . .
F32' C97 C98 111.5(12) . .
F33 C97 C98 115.0(11) . .
F33' C97 C98 115.8(10) . .
O11 C98 C99 126.8(9) . .
O11 C98 C97 115.3(10) . .
C99 C98 C97 117.9(10) . .
C100 C99 C98 120.6(10) . .
C100 C99 H99A 119.7 . .
C98 C99 H99A 119.7 . .
O12 C100 C99 127.0(10) . .
O12 C100 C101 115.0(8) . .
C99 C100 C101 117.9(9) . .
F35 C101 F35' 116.9(15) . .
F35 C101 F34 105.1(13) . .
F35' C101 F34 22.3(10) . .
F35 C101 F34' 75.7(11) . .
F35' C101 F34' 109.4(14) . .
F34 C101 F34' 127.1(15) . .
F35 C101 F36' 31.7(10) . .
F35' C101 F36' 106.3(13) . .
F34 C101 F36' 86.7(12) . .
F34' C101 F36' 107.3(13) . .
F35 C101 F36 110.9(13) . .
F35' C101 F36 82.1(11) . .
F34 C101 F36 104.1(13) . .
F34' C101 F36 37.6(10) . .
F36' C101 F36 141.7(14) . .
F35 C101 C100 117.2(11) . .
F35' C101 C100 115.7(11) . .
F34 C101 C100 110.8(11) . .
F34' C101 C100 115.3(11) . .
F36' C101 C100 101.7(11) . .
F36 C101 C100 108.0(10) . .
C73 O1 Yb1 135.3(7) . .
C75 O2 Yb1 138.7(7) . .
C78 O3 Yb1 137.5(7) . .
C80 O4 Yb1 136.6(6) . .
C83 O5 Yb1 130.7(6) . .
C85 O6 Yb1 130.6(6) . .
C90 O7 Yb2 139.5(10) . .
C88 O8 Yb2 137.1(10) . .
C93 O9 Yb2 131.5(8) . .
C95 O10 Yb2 133.5(8) . .
C98 O11 Yb2 136.3(7) . .
C100 O12 Yb2 135.1(6) . .
C5 N1 C1 116.2(7) . .
C5 N1 Yb1 119.5(5) . .
C1 N1 Yb1 123.8(5) . .
C6 N2 C10 117.3(6) . .
C6 N2 Yb1 121.1(5) . .
C10 N2 Yb1 120.9(5) . .
C15 N3 C11 118.0(8) . .
C15 N3 Yb1 120.9(6) . .
C11 N3 Yb1 119.5(5) . .
C28 N4 C24 116.5(7) . .
C28 N4 Yb2 119.4(5) . .
C24 N4 Yb2 123.4(5) . .
C29 N5 C33 118.5(6) . .
C29 N5 Yb2 121.0(5) . .
C33 N5 Yb2 119.9(5) . .
C38 N6 C34 115.9(8) . .
C38 N6 Yb2 124.7(6) . .
C34 N6 Yb2 119.4(5) . .

loop_
_geom_bond_atom_site_label_1
_geom_bond_atom_site_label_2
_geom_bond_distance
_geom_bond_site_symmetry_2
Pt C46 1.966(8) .
Pt C23 2.004(8) .
Pt P1 2.288(3) .
Pt P2 2.303(3) .
Yb1 O6 2.283(5) .
Yb1 O5 2.286(6) .
Yb1 O2 2.329(7) .
Yb1 O4 2.329(7) .
Yb1 O3 2.394(7) .
Yb1 O1 2.396(7) .
Yb1 N2 2.463(6) .
Yb1 N1 2.489(7) .
Yb1 N3 2.493(7) .
Yb2 O9 2.278(7) .
Yb2 O10 2.287(6) .
Yb2 O7 2.295(7) .
Yb2 O12 2.368(6) .
Yb2 O8 2.369(7) .
Yb2 O11 2.379(7) .
Yb2 N5 2.468(6) .
Yb2 N4 2.490(7) .
Yb2 N6 2.495(7) .
P1 C65 1.793(12) .
P1 C53 1.825(9) .
P1 C71 1.847(9) 3_667
P2 C47 1.800(11) .
P2 C71 1.813(11) .
P2 C59 1.818(8) .
C1 C2 1.275(8) .
C1 N1 1.353(10) .
C1 H1A 0.9300 .
C01 Cl1 1.62(3) .
C01 Cl2 1.81(3) .
C01 H01A 0.9700 .
C01 H01B 0.9700 .
C2 C3 1.393(12) .
C2 H2A 0.9300 .
C3 C4 1.371(12) .
C3 H3A 0.9300 .
C4 C5 1.377(11) .
C4 H4A 0.9300 .
C5 N1 1.352(9) .
C5 C6 1.479(11) .
C6 N2 1.344(9) .
C6 C7 1.383(10) .
C7 C8 1.397(11) .
C7 H7A 0.9300 .
C8 C9 1.411(11) .
C8 C16 1.470(10) .
C9 C10 1.394(10) .
C9 H9A 0.9300 .
C10 N2 1.381(10) .
C10 C11 1.469(11) .
C11 C12 1.358(12) .
C11 N3 1.359(10) .
C12 C13 1.371(14) .
C12 H12A 0.9300 .
C13 C14 1.366(14) .
C13 H13A 0.9300 .
C14 C15 1.376(15) .
C14 H14A 0.9300 .
C15 N3 1.321(11) .
C15 H15A 0.9300 .
C16 C17 1.365(13) .
C16 C21 1.375(12) .
C17 C18 1.372(13) .
C17 H17A 0.9300 .
C18 C19 1.353(13) .
C18 H18A 0.9300 .
C19 C20 1.359(13) .
C19 C22 1.450(11) .
C20 C21 1.375(12) .
C20 H20A 0.9300 .
C21 H21A 0.9300 .
C22 C23 1.197(11) .
C24 C25 1.289(8) .
C24 N4 1.379(10) .
C24 H24A 0.9300 .
C25 C26 1.339(13) .
C25 H25A 0.9300 .
C26 C27 1.398(12) .
C26 H26A 0.9300 .
C27 C28 1.386(11) .
C27 H27A 0.9300 .
C28 N4 1.331(9) .
C28 C29 1.485(11) .
C29 N5 1.322(9) .
C29 C30 1.415(10) .
C30 C31 1.378(11) .
C30 H30A 0.9300 .
C31 C32 1.375(11) .
C31 C39 1.475(10) .
C32 C33 1.390(10) .
C32 H32A 0.9300 .
C33 N5 1.350(9) .
C33 C34 1.462(11) .
C34 N6 1.352(10) .
C34 C35 1.375(12) .
C35 C36 1.367(13) .
C35 H35A 0.9300 .
C36 C37 1.388(14) .
C36 H36A 0.9300 .
C37 C38 1.332(13) .
C37 H37A 0.9300 .
C38 N6 1.339(10) .
C38 H38A 0.9300 .
C39 C44 1.339(12) .
C39 C40 1.376(14) .
C40 C41 1.373(13) .
C40 H40A 0.9300 .
C41 C42 1.357(14) .
C41 H41A 0.9300 .
C42 C43 1.360(13) .
C42 C45 1.442(12) .
C43 C44 1.357(12) .
C43 H43A 0.9300 .
C44 H44A 0.9300 .
C45 C46 1.214(11) .
C47 C48 1.355(16) .
C47 C52 1.368(16) .
C48 C49 1.408(16) .
C48 H48A 0.9300 .
C49 C50 1.36(2) .
C49 H49A 0.9300 .
C50 C51 1.34(3) .
C50 H50A 0.9300 .
C51 C52 1.42(2) .
C51 H51A 0.9300 .
C52 H52A 0.9300 .
C53 C54 1.350(13) .
C53 C58 1.378(14) .
C54 C55 1.383(14) .
C54 H54A 0.9300 .
C55 C56 1.351(16) .
C55 H55A 0.9300 .
C56 C57 1.324(17) .
C56 H56A 0.9300 .
C57 C58 1.428(15) .
C57 H57A 0.9300 .
C58 H58A 0.9300 .
C59 C64 1.319(15) .
C59 C60 1.438(14) .
C60 C61 1.359(13) .
C60 H60A 0.9300 .
C61 C62 1.359(19) .
C61 H61A 0.9300 .
C62 C63 1.43(2) .
C62 H62A 0.9300 .
C63 C64 1.382(15) .
C63 H63A 0.9300 .
C64 H64A 0.9300 .
C65 C66 1.319(18) .
C65 C70 1.378(16) .
C66 C67 1.44(2) .
C66 H66A 0.9300 .
C67 C68 1.43(2) .
C67 H67A 0.9300 .
C68 C69 1.24(2) .
C68 H68A 0.9300 .
C69 C70 1.42(2) .
C69 H69A 0.9300 .
C70 H70A 0.9300 .
C71 P1 1.847(9) 3_667
C71 H71A 0.9700 .
C71 H71B 0.9700 .
C72 F1' 1.311(9) .
C72 F2' 1.313(9) .
C72 F3 1.314(9) .
C72 F1 1.315(9) .
C72 F2 1.315(10) .
C72 F3' 1.321(10) .
C72 C73 1.583(16) .
C73 O1 1.204(12) .
C73 C74 1.396(16) .
C74 C75 1.387(15) .
C74 H74A 0.9300 .
C75 O2 1.217(11) .
C75 C76 1.554(17) .
C76 F4 1.300(9) .
C76 F4' 1.310(9) .
C76 F6 1.312(9) .
C76 F5 1.313(9) .
C76 F6' 1.315(9) .
C76 F5' 1.335(10) .
C77 F9' 1.304(9) .
C77 F9 1.311(9) .
C77 F7 1.314(9) .
C77 F8' 1.316(9) .
C77 F7' 1.320(9) .
C77 F8 1.329(9) .
C77 C78 1.533(16) .
C78 O3 1.194(12) .
C78 C79 1.404(15) .
C79 C80 1.354(14) .
C79 H79A 0.9300 .
C80 O4 1.265(11) .
C80 C81 1.532(16) .
C81 F11' 1.305(9) .
C81 F12' 1.315(9) .
C81 F10 1.315(9) .
C81 F10' 1.315(9) .
C81 F11 1.316(9) .
C81 F12 1.317(9) .
C82 F15' 1.309(10) .
C82 F14 1.312(9) .
C82 F15 1.312(9) .
C82 F13' 1.315(9) .
C82 F13 1.316(10) .
C82 F14' 1.321(10) .
C82 C83 1.510(15) .
C83 O5 1.253(10) .
C83 C84 1.380(13) .
C84 C85 1.355(13) .
C84 H84A 0.9300 .
C85 O6 1.274(10) .
C85 C86 1.545(13) .
C86 F18 1.294(9) .
C86 F17' 1.298(9) .
C86 F17 1.309(9) .
C86 F16' 1.316(9) .
C86 F18' 1.319(9) .
C86 F16 1.326(9) .
C87 F20 1.305(10) .
C87 F20' 1.310(10) .
C87 F21' 1.311(10) .
C87 F19' 1.313(10) .
C87 F21 1.315(10) .
C87 F19 1.319(10) .
C87 C88 1.60(2) .
C88 O8 1.201(15) .
C88 C89 1.38(2) .
C89 C90 1.47(2) .
C89 H89A 0.9300 .
C90 O7 1.236(15) .
C90 C91 1.534(5) .
C91 F22 1.319(10) .
C91 F23' 1.319(10) .
C91 F22' 1.323(10) .
C91 F23 1.324(10) .
C91 F24' 1.329(10) .
C91 F24 1.336(10) .
C92 F25 1.304(10) .
C92 F26' 1.315(10) .
C92 F25' 1.315(9) .
C92 F27 1.320(10) .
C92 F26 1.322(10) .
C92 F27' 1.323(10) .
C92 C93 1.522(18) .
C93 O9 1.269(13) .
C93 C94 1.405(17) .
C94 C95 1.369(16) .
C94 H94A 0.9300 .
C95 O10 1.239(11) .
C95 C96 1.492(16) .
C96 F30 1.311(9) .
C96 F30' 1.315(10) .
C96 F28' 1.316(9) .
C96 F29' 1.322(9) .
C96 F29 1.327(9) .
C96 F28 1.328(9) .
C97 F32 1.301(9) .
C97 F31' 1.304(9) .
C97 F31 1.306(9) .
C97 F32' 1.314(9) .
C97 F33 1.320(9) .
C97 F33' 1.323(9) .
C97 C98 1.527(14) .
C98 O11 1.223(12) .
C98 C99 1.402(14) .
C99 C100 1.355(13) .
C99 H99A 0.9300 .
C100 O12 1.253(10) .
C100 C101 1.522(14) .
C101 F35 1.309(9) .
C101 F35' 1.310(9) .
C101 F34 1.311(9) .
C101 F34' 1.316(9) .
C101 F36' 1.322(9) .
C101 F36 1.323(9) .

loop_
_geom_torsion_atom_site_label_1
_geom_torsion_atom_site_label_2
_geom_torsion_atom_site_label_3
_geom_torsion_atom_site_label_4
_geom_torsion
_geom_torsion_site_symmetry_1
_geom_torsion_site_symmetry_4
C46 Pt P1 C65 103.0(5) . .
C23 Pt P1 C65 -67.2(5) . .
P2 Pt P1 C65 -148.8(15) . .
C46 Pt P1 C53 -19.7(5) . .
C23 Pt P1 C53 170.1(5) . .
P2 Pt P1 C53 88.5(16) . .
C46 Pt P1 C71 -142.3(5) . 3_667
C23 Pt P1 C71 47.6(5) . 3_667
P2 Pt P1 C71 -34.0(17) . 3_667
C46 Pt P2 C47 -137.7(5) . .
C23 Pt P2 C47 32.8(5) . .
P1 Pt P2 C47 114.1(16) . .
C46 Pt P2 C71 98.6(4) . .
C23 Pt P2 C71 -90.9(4) . .
P1 Pt P2 C71 -9.6(16) . .
C46 Pt P2 C59 -14.5(5) . .
C23 Pt P2 C59 156.0(5) . .
P1 Pt P2 C59 -122.7(16) . .
N1 C1 C2 C3 -3.4(16) . .
C1 C2 C3 C4 3.9(15) . .
C2 C3 C4 C5 -1.8(15) . .
C3 C4 C5 N1 -1.0(14) . .
C3 C4 C5 C6 -178.9(9) . .
N1 C5 C6 N2 -11.5(11) . .
C4 C5 C6 N2 166.5(8) . .
N1 C5 C6 C7 165.0(8) . .
C4 C5 C6 C7 -17.0(13) . .
N2 C6 C7 C8 -1.1(13) . .
C5 C6 C7 C8 -177.4(8) . .
C6 C7 C8 C9 -1.3(12) . .
C6 C7 C8 C16 175.5(8) . .
C7 C8 C9 C10 -0.4(13) . .
C16 C8 C9 C10 -177.3(8) . .
C8 C9 C10 N2 4.6(14) . .
C8 C9 C10 C11 177.3(9) . .
N2 C10 C11 C12 -164.8(9) . .
C9 C10 C11 C12 22.1(15) . .
N2 C10 C11 N3 14.3(13) . .
C9 C10 C11 N3 -158.9(9) . .
N3 C11 C12 C13 -0.8(18) . .
C10 C11 C12 C13 178.2(10) . .
C11 C12 C13 C14 -2(2) . .
C12 C13 C14 C15 5(2) . .
C13 C14 C15 N3 -5(2) . .
C7 C8 C16 C17 -178.7(11) . .
C9 C8 C16 C17 -2.0(15) . .
C7 C8 C16 C21 0.6(14) . .
C9 C8 C16 C21 177.3(10) . .
C21 C16 C17 C18 -2(2) . .
C8 C16 C17 C18 177.2(12) . .
C16 C17 C18 C19 -2(2) . .
C17 C18 C19 C20 4(2) . .
C17 C18 C19 C22 -173.2(13) . .
C18 C19 C20 C21 -2.4(19) . .
C22 C19 C20 C21 175.3(11) . .
C19 C20 C21 C16 -2(2) . .
C17 C16 C21 C20 4.2(19) . .
C8 C16 C21 C20 -175.1(11) . .
C18 C19 C22 C23 105(12) . .
C20 C19 C22 C23 -72(12) . .
C19 C22 C23 Pt -102(12) . .
C46 Pt C23 C22 -23(5) . .
P1 Pt C23 C22 34(4) . .
P2 Pt C23 C22 -149(4) . .
N4 C24 C25 C26 1.2(17) . .
C24 C25 C26 C27 -2.3(16) . .
C25 C26 C27 C28 1.5(14) . .
C26 C27 C28 N4 0.5(13) . .
C26 C27 C28 C29 -178.4(8) . .
N4 C28 C29 N5 13.9(11) . .
C27 C28 C29 N5 -167.2(8) . .
N4 C28 C29 C30 -164.6(7) . .
C27 C28 C29 C30 14.3(12) . .
N5 C29 C30 C31 -1.8(13) . .
C28 C29 C30 C31 176.6(8) . .
C29 C30 C31 C32 3.3(13) . .
C29 C30 C31 C39 -177.6(8) . .
C30 C31 C32 C33 -1.2(13) . .
C39 C31 C32 C33 179.8(9) . .
C31 C32 C33 N5 -2.7(13) . .
C31 C32 C33 C34 -180.0(8) . .
N5 C33 C34 N6 -6.1(12) . .
C32 C33 C34 N6 171.2(8) . .
N5 C33 C34 C35 173.2(9) . .
C32 C33 C34 C35 -9.5(14) . .
N6 C34 C35 C36 -1.2(18) . .
C33 C34 C35 C36 179.6(11) . .
C34 C35 C36 C37 -0.6(19) . .
C35 C36 C37 C38 2.0(18) . .
C36 C37 C38 N6 -1.6(18) . .
C32 C31 C39 C44 -157.7(11) . .
C30 C31 C39 C44 23.3(16) . .
C32 C31 C39 C40 22.5(17) . .
C30 C31 C39 C40 -156.5(12) . .
C44 C39 C40 C41 7(2) . .
C31 C39 C40 C41 -172.8(14) . .
C39 C40 C41 C42 -4(3) . .
C40 C41 C42 C43 -1(2) . .
C40 C41 C42 C45 -179.5(15) . .
C41 C42 C43 C44 3(2) . .
C45 C42 C43 C44 -178.7(11) . .
C40 C39 C44 C43 -5.6(19) . .
C31 C39 C44 C43 174.6(11) . .
C42 C43 C44 C39 1(2) . .
C41 C42 C45 C46 120(16) . .
C43 C42 C45 C46 -58(17) . .
C42 C45 C46 Pt 102(17) . .
C23 Pt C46 C45 1(6) . .
P1 Pt C46 C45 -56(5) . .
P2 Pt C46 C45 127(5) . .
C71 P2 C47 C48 146.1(8) . .
C59 P2 C47 C48 -109.4(9) . .
Pt P2 C47 C48 20.7(9) . .
C71 P2 C47 C52 -36.5(10) . .
C59 P2 C47 C52 68.0(10) . .
Pt P2 C47 C52 -161.8(8) . .
C52 C47 C48 C49 0.8(17) . .
P2 C47 C48 C49 178.3(8) . .
C47 C48 C49 C50 0.7(18) . .
C48 C49 C50 C51 -3(2) . .
C49 C50 C51 C52 3(3) . .
C48 C47 C52 C51 -0.4(19) . .
P2 C47 C52 C51 -177.8(11) . .
C50 C51 C52 C47 -2(2) . .
C65 P1 C53 C54 -170.0(9) . .
C71 P1 C53 C54 81.7(9) 3_667 .
Pt P1 C53 C54 -45.1(10) . .
C65 P1 C53 C58 14.4(12) . .
C71 P1 C53 C58 -93.9(11) 3_667 .
Pt P1 C53 C58 139.3(10) . .
C58 C53 C54 C55 -0.6(17) . .
P1 C53 C54 C55 -176.2(8) . .
C53 C54 C55 C56 0.2(18) . .
C54 C55 C56 C57 -1(2) . .
C55 C56 C57 C58 3(3) . .
C54 C53 C58 C57 2(2) . .
P1 C53 C58 C57 177.7(12) . .
C56 C57 C58 C53 -3(3) . .
C47 P2 C59 C64 17.1(12) . .
C71 P2 C59 C64 127.8(11) . .
Pt P2 C59 C64 -112.8(10) . .
C47 P2 C59 C60 -159.9(9) . .
C71 P2 C59 C60 -49.2(9) . .
Pt P2 C59 C60 70.3(9) . .
C64 C59 C60 C61 -1.6(17) . .
P2 C59 C60 C61 175.5(9) . .
C59 C60 C61 C62 3.7(19) . .
C60 C61 C62 C63 -4(2) . .
C61 C62 C63 C64 3(2) . .
C60 C59 C64 C63 0(2) . .
P2 C59 C64 C63 -176.9(12) . .
C62 C63 C64 C59 -1(2) . .
C53 P1 C65 C66 90.1(14) . .
C71 P1 C65 C66 -161.4(13) 3_667 .
Pt P1 C65 C66 -40.9(14) . .
C53 P1 C65 C70 -93.9(13) . .
C71 P1 C65 C70 14.6(13) 3_667 .
Pt P1 C65 C70 135.1(12) . .
C70 C65 C66 C67 6(3) . .
P1 C65 C66 C67 -178.0(16) . .
C65 C66 C67 C68 -8(3) . .
C66 C67 C68 C69 6(3) . .
C67 C68 C69 C70 -3(4) . .
C66 C65 C70 C69 -2(2) . .
P1 C65 C70 C69 -177.6(12) . .
C68 C69 C70 C65 0(3) . .
C47 P2 C71 P1 -80.2(7) . 3_667
C59 P2 C71 P1 172.5(6) . 3_667
Pt P2 C71 P1 48.5(6) . 3_667
F1' C72 C73 O1 172.7(15) . .
F2' C72 C73 O1 50.5(19) . .
F3 C72 C73 O1 97.9(15) . .
F1 C72 C73 O1 -15.2(19) . .
F2 C72 C73 O1 -137.9(15) . .
F3' C72 C73 O1 -61.4(17) . .
F1' C72 C73 C74 -12.6(19) . .
F2' C72 C73 C74 -134.9(17) . .
F3 C72 C73 C74 -87.4(16) . .
F1 C72 C73 C74 159.4(16) . .
F2 C72 C73 C74 36.7(19) . .
F3' C72 C73 C74 113.2(16) . .
O1 C73 C74 C75 -8(2) . .
C72 C73 C74 C75 178.5(11) . .
C73 C74 C75 O2 2(2) . .
C73 C74 C75 C76 -178.4(11) . .
O2 C75 C76 F4 34.2(18) . .
C74 C75 C76 F4 -145.7(16) . .
O2 C75 C76 F4' 176.4(15) . .
C74 C75 C76 F4' -4(2) . .
O2 C75 C76 F6 149.5(14) . .
C74 C75 C76 F6 -30.4(18) . .
O2 C75 C76 F5 -92.2(14) . .
C74 C75 C76 F5 87.9(16) . .
O2 C75 C76 F6' -37.6(19) . .
C74 C75 C76 F6' 142.5(16) . .
O2 C75 C76 F5' 70.4(13) . .
C74 C75 C76 F5' -109.6(14) . .
F9' C77 C78 O3 -43.3(19) . .
F9 C77 C78 O3 154.4(15) . .
F7 C77 C78 O3 25.3(16) . .
F8' C77 C78 O3 72.7(14) . .
F7' C77 C78 O3 -169.1(12) . .
F8 C77 C78 O3 -87.0(14) . .
F9' C77 C78 C79 137.3(16) . .
F9 C77 C78 C79 -24.9(19) . .
F7 C77 C78 C79 -154.1(14) . .
F8' C77 C78 C79 -106.7(14) . .
F7' C77 C78 C79 11.5(16) . .
F8 C77 C78 C79 93.6(14) . .
O3 C78 C79 C80 7.0(18) . .
C77 C78 C79 C80 -173.7(10) . .
C78 C79 C80 O4 2.7(18) . .
C78 C79 C80 C81 178.8(10) . .
O4 C80 C81 F11' 41.2(17) . .
C79 C80 C81 F11' -135.5(15) . .
O4 C80 C81 F12' -81.6(14) . .
C79 C80 C81 F12' 101.6(16) . .
O4 C80 C81 F10 -33.2(16) . .
C79 C80 C81 F10 150.1(15) . .
O4 C80 C81 F10' 165.0(12) . .
C79 C80 C81 F10' -11.7(16) . .
O4 C80 C81 F11 -154.2(14) . .
C79 C80 C81 F11 29.1(19) . .
O4 C80 C81 F12 81.6(14) . .
C79 C80 C81 F12 -95.1(15) . .
F15' C82 C83 O5 -65.2(15) . .
F14 C82 C83 O5 -158.8(14) . .
F15 C82 C83 O5 78.1(14) . .
F13' C82 C83 O5 166.0(15) . .
F13 C82 C83 O5 -38.5(17) . .
F14' C82 C83 O5 46.8(15) . .
F15' C82 C83 C84 116.9(15) . .
F14 C82 C83 C84 23.4(18) . .
F15 C82 C83 C84 -99.8(14) . .
F13' C82 C83 C84 -12(2) . .
F13 C82 C83 C84 143.6(14) . .
F14' C82 C83 C84 -131.1(13) . .
O5 C83 C84 C85 4(2) . .
C82 C83 C84 C85 -178.5(11) . .
C83 C84 C85 O6 2(2) . .
C83 C84 C85 C86 -172.7(10) . .
O6 C85 C86 F18 148.6(13) . .
C84 C85 C86 F18 -35.7(17) . .
O6 C85 C86 F17' 68.3(13) . .
C84 C85 C86 F17' -116.0(14) . .
O6 C85 C86 F17 -80.7(13) . .
C84 C85 C86 F17 95.0(14) . .
O6 C85 C86 F16' -165.1(10) . .
C84 C85 C86 F16' 10.6(15) . .
O6 C85 C86 F18' -49.0(13) . .
C84 C85 C86 F18' 126.8(13) . .
O6 C85 C86 F16 33.7(13) . .
C84 C85 C86 F16 -150.5(12) . .
F20 C87 C88 O8 -94.3(19) . .
F20' C87 C88 O8 69(2) . .
F21' C87 C88 O8 -56(2) . .
F19' C87 C88 O8 -172.1(18) . .
F21 C87 C88 O8 144.7(18) . .
F19 C87 C88 O8 24(2) . .
F20 C87 C88 C89 92(2) . .
F20' C87 C88 C89 -105(2) . .
F21' C87 C88 C89 129.8(19) . .
F19' C87 C88 C89 14(2) . .
F21 C87 C88 C89 -29(2) . .
F19 C87 C88 C89 -149.7(19) . .
O8 C88 C89 C90 7(3) . .
C87 C88 C89 C90 -179.9(17) . .
C88 C89 C90 O7 -5(3) . .
C88 C89 C90 C91 -172.1(17) . .
O7 C90 C91 F22 35(3) . .
C89 C90 C91 F22 -157(2) . .
O7 C90 C91 F23' 71(2) . .
C89 C90 C91 F23' -121(2) . .
O7 C90 C91 F22' -169(2) . .
C89 C90 C91 F22' -2(3) . .
O7 C90 C91 F23 -92(2) . .
C89 C90 C91 F23 76(3) . .
O7 C90 C91 F24' -46(3) . .
C89 C90 C91 F24' 122(2) . .
O7 C90 C91 F24 142(2) . .
C89 C90 C91 F24 -50(3) . .
F25 C92 C93 O9 -39(2) . .
F26' C92 C93 O9 33.5(19) . .
F25' C92 C93 O9 163.8(17) . .
F27 C92 C93 O9 83.6(15) . .
F26 C92 C93 O9 -160.0(14) . .
F27' C92 C93 O9 -76.6(15) . .
F25 C92 C93 C94 143.3(18) . .
F26' C92 C93 C94 -144.7(17) . .
F25' C92 C93 C94 -14(2) . .
F27 C92 C93 C94 -94.6(16) . .
F26 C92 C93 C94 21.9(18) . .
F27' C92 C93 C94 105.2(14) . .
O9 C93 C94 C95 1(2) . .
C92 C93 C94 C95 179.3(12) . .
C93 C94 C95 O10 -4(2) . .
C93 C94 C95 C96 172.1(11) . .
O10 C95 C96 F30 92.5(15) . .
C94 C95 C96 F30 -83.8(16) . .
O10 C95 C96 F30' -52.3(15) . .
C94 C95 C96 F30' 131.3(14) . .
O10 C95 C96 F28' 178.6(13) . .
C94 C95 C96 F28' 2.3(17) . .
O10 C95 C96 F29' 61.7(15) . .
C94 C95 C96 F29' -114.6(14) . .
O10 C95 C96 F29 -141.9(12) . .
C94 C95 C96 F29 41.8(16) . .
O10 C95 C96 F28 -28.3(15) . .
C94 C95 C96 F28 155.4(13) . .
F32 C97 C98 O11 -86.8(15) . .
F31' C97 C98 O11 -161.2(13) . .
F31 C97 C98 O11 37.6(16) . .
F32' C97 C98 O11 78.5(16) . .
F33 C97 C98 O11 152.8(14) . .
F33' C97 C98 O11 -36.9(17) . .
F32 C97 C98 C99 93.4(15) . .
F31' C97 C98 C99 19.1(17) . .
F31 C97 C98 C99 -142.1(14) . .
F32' C97 C98 C99 -101.2(15) . .
F33 C97 C98 C99 -26.9(17) . .
F33' C97 C98 C99 143.3(15) . .
O11 C98 C99 C100 5.5(19) . .
C97 C98 C99 C100 -174.8(10) . .
C98 C99 C100 O12 0.4(18) . .
C98 C99 C100 C101 178.7(10) . .
O12 C100 C101 F35 -100.5(13) . .
C99 C100 C101 F35 81.0(15) . .
O12 C100 C101 F35' 43.7(14) . .
C99 C100 C101 F35' -134.8(12) . .
O12 C100 C101 F34 20.0(14) . .
C99 C100 C101 F34 -158.5(12) . .
O12 C100 C101 F34' 173.2(13) . .
C99 C100 C101 F34' -5.3(17) . .
O12 C100 C101 F36' -71.0(12) . .
C99 C100 C101 F36' 110.5(12) . .
O12 C100 C101 F36 133.4(12) . .
C99 C100 C101 F36 -45.1(15) . .
C74 C73 O1 Yb1 4(2) . .
C72 C73 O1 Yb1 178.1(7) . .
O6 Yb1 O1 C73 173.9(11) . .
O5 Yb1 O1 C73 90.4(11) . .
O2 Yb1 O1 C73 2.1(10) . .
O4 Yb1 O1 C73 -134.9(10) . .
O3 Yb1 O1 C73 131.7(10) . .
N2 Yb1 O1 C73 -48.0(11) . .
N1 Yb1 O1 C73 33.7(12) . .
N3 Yb1 O1 C73 -95.2(11) . .
C74 C75 O2 Yb1 8(2) . .
C76 C75 O2 Yb1 -171.8(7) . .
O6 Yb1 O2 C75 -19.6(12) . .
O5 Yb1 O2 C75 -82.0(11) . .
O4 Yb1 O2 C75 115.8(10) . .
O3 Yb1 O2 C75 -135.6(10) . .
O1 Yb1 O2 C75 -8.4(10) . .
N2 Yb1 O2 C75 124.3(11) . .
N1 Yb1 O2 C75 -164.7(11) . .
N3 Yb1 O2 C75 60.5(11) . .
C79 C78 O3 Yb1 -0.1(17) . .
C77 C78 O3 Yb1 -179.4(7) . .
O6 Yb1 O3 C78 72.6(9) . .
O5 Yb1 O3 C78 155.0(10) . .
O2 Yb1 O3 C78 -146.9(9) . .
O4 Yb1 O3 C78 -8.6(9) . .
O1 Yb1 O3 C78 113.0(10) . .
N2 Yb1 O3 C78 -67.3(10) . .
N1 Yb1 O3 C78 -117.2(10) . .
N3 Yb1 O3 C78 10.1(11) . .
C79 C80 O4 Yb1 -20.3(17) . .
C81 C80 O4 Yb1 163.2(7) . .
O6 Yb1 O4 C80 -59.3(9) . .
O5 Yb1 O4 C80 -4.0(10) . .
O2 Yb1 O4 C80 150.2(8) . .
O3 Yb1 O4 C80 18.4(9) . .
O1 Yb1 O4 C80 -107.2(9) . .
N2 Yb1 O4 C80 141.9(9) . .
N1 Yb1 O4 C80 81.0(9) . .
N3 Yb1 O4 C80 -147.5(9) . .
C84 C83 O5 Yb1 -6.4(19) . .
C82 C83 O5 Yb1 176.1(7) . .
O6 Yb1 O5 C83 2.9(9) . .
O2 Yb1 O5 C83 144.7(9) . .
O4 Yb1 O5 C83 -52.0(10) . .
O3 Yb1 O5 C83 -74.4(9) . .
O1 Yb1 O5 C83 73.3(9) . .
N2 Yb1 O5 C83 -175.0(8) . .
N1 Yb1 O5 C83 -144.2(9) . .
N3 Yb1 O5 C83 64.7(10) . .
C84 C85 O6 Yb1 -5.2(17) . .
C86 C85 O6 Yb1 170.0(6) . .
O5 Yb1 O6 C85 2.5(8) . .
O2 Yb1 O6 C85 -61.7(9) . .
O4 Yb1 O6 C85 146.7(9) . .
O3 Yb1 O6 C85 74.8(8) . .
O1 Yb1 O6 C85 -73.1(8) . .
N2 Yb1 O6 C85 -179.7(7) . .
N1 Yb1 O6 C85 60.3(10) . .
N3 Yb1 O6 C85 -144.2(9) . .
C89 C90 O7 Yb2 -13(3) . .
C91 C90 O7 Yb2 154.5(11) . .
O9 Yb2 O7 C90 -55.5(18) . .
O10 Yb2 O7 C90 -2(2) . .
O12 Yb2 O7 C90 147.1(17) . .
O8 Yb2 O7 C90 18.0(18) . .
O11 Yb2 O7 C90 -109.8(18) . .
N5 Yb2 O7 C90 143.1(18) . .
N4 Yb2 O7 C90 82.8(18) . .
N6 Yb2 O7 C90 -145.4(18) . .
C89 C88 O8 Yb2 8(3) . .
C87 C88 O8 Yb2 -164.9(8) . .
O9 Yb2 O8 C88 69.9(15) . .
O10 Yb2 O8 C88 151.4(15) . .
O7 Yb2 O8 C88 -15.6(15) . .
O12 Yb2 O8 C88 -157.3(14) . .
O11 Yb2 O8 C88 105.3(15) . .
N5 Yb2 O8 C88 -72.0(15) . .
N4 Yb2 O8 C88 -122.1(15) . .
N6 Yb2 O8 C88 5.8(16) . .
C94 C93 O9 Yb2 2(2) . .
C92 C93 O9 Yb2 -176.2(8) . .
O10 Yb2 O9 C93 -2.0(10) . .
O7 Yb2 O9 C93 146.6(10) . .
O12 Yb2 O9 C93 -52.9(11) . .
O8 Yb2 O9 C93 74.3(10) . .
O11 Yb2 O9 C93 -78.1(10) . .
N5 Yb2 O9 C93 177.4(9) . .
N4 Yb2 O9 C93 57.1(11) . .
N6 Yb2 O9 C93 -146.1(10) . .
C94 C95 O10 Yb2 2.8(18) . .
C96 C95 O10 Yb2 -173.0(6) . .
O9 Yb2 O10 C95 -0.2(9) . .
O7 Yb2 O10 C95 -54.6(11) . .
O12 Yb2 O10 C95 144.8(10) . .
O8 Yb2 O10 C95 -74.1(10) . .
O11 Yb2 O10 C95 71.6(9) . .
N5 Yb2 O10 C95 -179.6(9) . .
N4 Yb2 O10 C95 -145.2(10) . .
N6 Yb2 O10 C95 66.4(11) . .
C99 C98 O11 Yb2 9.8(18) . .
C97 C98 O11 Yb2 -169.9(6) . .
O9 Yb2 O11 C98 143.3(10) . .
O10 Yb2 O11 C98 61.0(10) . .
O7 Yb2 O11 C98 -157.9(9) . .
O12 Yb2 O11 C98 -17.8(10) . .
O8 Yb2 O11 C98 107.3(10) . .
N5 Yb2 O11 C98 -75.4(10) . .
N4 Yb2 O11 C98 4.3(11) . .
N6 Yb2 O11 C98 -122.6(10) . .
C99 C100 O12 Yb2 -21.8(16) . .
C101 C100 O12 Yb2 159.9(6) . .
O9 Yb2 O12 C100 -1.6(9) . .
O10 Yb2 O12 C100 -53.4(8) . .
O7 Yb2 O12 C100 146.4(8) . .
O8 Yb2 O12 C100 -104.3(8) . .
O11 Yb2 O12 C100 23.6(8) . .
N5 Yb2 O12 C100 150.3(8) . .
N4 Yb2 O12 C100 -139.8(8) . .
N6 Yb2 O12 C100 87.8(8) . .
C4 C5 N1 C1 1.7(12) . .
C6 C5 N1 C1 179.8(7) . .
C4 C5 N1 Yb1 -170.9(6) . .
C6 C5 N1 Yb1 7.2(10) . .
C2 C1 N1 C5 0.6(14) . .
C2 C1 N1 Yb1 172.9(8) . .
O6 Yb1 N1 C5 142.5(6) . .
O5 Yb1 N1 C5 -160.6(7) . .
O2 Yb1 N1 C5 -75.3(6) . .
O4 Yb1 N1 C5 63.9(6) . .
O3 Yb1 N1 C5 127.5(7) . .
O1 Yb1 N1 C5 -106.9(6) . .
N2 Yb1 N1 C5 -1.4(6) . .
N3 Yb1 N1 C5 -4.1(8) . .
O6 Yb1 N1 C1 -29.5(8) . .
O5 Yb1 N1 C1 27.4(7) . .
O2 Yb1 N1 C1 112.7(7) . .
O4 Yb1 N1 C1 -108.0(7) . .
O3 Yb1 N1 C1 -44.5(7) . .
O1 Yb1 N1 C1 81.1(7) . .
N2 Yb1 N1 C1 -173.4(7) . .
N3 Yb1 N1 C1 -176.1(6) . .
C7 C6 N2 C10 5.1(12) . .
C5 C6 N2 C10 -178.4(7) . .
C7 C6 N2 Yb1 -165.8(6) . .
C5 C6 N2 Yb1 10.6(10) . .
C9 C10 N2 C6 -6.8(13) . .
C11 C10 N2 C6 180.0(8) . .
C9 C10 N2 Yb1 164.1(7) . .
C11 C10 N2 Yb1 -9.0(10) . .
O6 Yb1 N2 C6 -148.2(6) . .
O5 Yb1 N2 C6 28.5(8) . .
O2 Yb1 N2 C6 72.3(6) . .
O4 Yb1 N2 C6 -113.6(6) . .
O3 Yb1 N2 C6 -56.3(7) . .
O1 Yb1 N2 C6 123.5(6) . .
N1 Yb1 N2 C6 -5.2(6) . .
N3 Yb1 N2 C6 172.6(7) . .
O6 Yb1 N2 C10 41.2(8) . .
O5 Yb1 N2 C10 -142.1(6) . .
O2 Yb1 N2 C10 -98.3(6) . .
O4 Yb1 N2 C10 75.8(6) . .
O3 Yb1 N2 C10 133.1(6) . .
O1 Yb1 N2 C10 -47.1(7) . .
N1 Yb1 N2 C10 -175.8(7) . .
N3 Yb1 N2 C10 2.0(6) . .
C14 C15 N3 C11 2.2(18) . .
C14 C15 N3 Yb1 -163.0(11) . .
C12 C11 N3 C15 0.6(16) . .
C10 C11 N3 C15 -178.4(10) . .
C12 C11 N3 Yb1 166.1(8) . .
C10 C11 N3 Yb1 -13.0(11) . .
O6 Yb1 N3 C15 14.2(9) . .
O5 Yb1 N3 C15 -45.8(11) . .
O2 Yb1 N3 C15 -123.4(9) . .
O4 Yb1 N3 C15 92.2(9) . .
O3 Yb1 N3 C15 73.3(10) . .
O1 Yb1 N3 C15 -54.5(9) . .
N2 Yb1 N3 C15 171.0(10) . .
N1 Yb1 N3 C15 173.7(8) . .
O6 Yb1 N3 C11 -150.8(8) . .
O5 Yb1 N3 C11 149.2(6) . .
O2 Yb1 N3 C11 71.6(7) . .
O4 Yb1 N3 C11 -72.8(7) . .
O3 Yb1 N3 C11 -91.6(8) . .
O1 Yb1 N3 C11 140.5(8) . .
N2 Yb1 N3 C11 6.0(7) . .
N1 Yb1 N3 C11 8.7(9) . .
C27 C28 N4 C24 -1.5(12) . .
C29 C28 N4 C24 177.4(7) . .
C27 C28 N4 Yb2 169.5(6) . .
C29 C28 N4 Yb2 -11.6(9) . .
C25 C24 N4 C28 0.7(14) . .
C25 C24 N4 Yb2 -169.9(8) . .
O9 Yb2 N4 C28 151.3(6) . .
O10 Yb2 N4 C28 -150.9(6) . .
O7 Yb2 N4 C28 68.6(6) . .
O12 Yb2 N4 C28 -74.6(6) . .
O8 Yb2 N4 C28 134.0(7) . .
O11 Yb2 N4 C28 -97.0(6) . .
N5 Yb2 N4 C28 5.0(6) . .
N6 Yb2 N4 C28 2.9(7) . .
O9 Yb2 N4 C24 -38.3(9) . .
O10 Yb2 N4 C24 19.6(7) . .
O7 Yb2 N4 C24 -121.0(7) . .
O12 Yb2 N4 C24 95.8(7) . .
O8 Yb2 N4 C24 -55.6(7) . .
O11 Yb2 N4 C24 73.4(8) . .
N5 Yb2 N4 C24 175.4(8) . .
N6 Yb2 N4 C24 173.3(6) . .
C30 C29 N5 C33 -2.1(12) . .
C28 C29 N5 C33 179.4(7) . .
C30 C29 N5 Yb2 168.9(6) . .
C28 C29 N5 Yb2 -9.6(9) . .
C32 C33 N5 C29 4.3(12) . .
C34 C33 N5 C29 -178.3(7) . .
C32 C33 N5 Yb2 -166.8(6) . .
C34 C33 N5 Yb2 10.6(10) . .
O9 Yb2 N5 C29 -138.3(6) . .
O10 Yb2 N5 C29 40.9(8) . .
O7 Yb2 N5 C29 -105.8(6) . .
O12 Yb2 N5 C29 76.8(6) . .
O8 Yb2 N5 C29 -49.2(7) . .
O11 Yb2 N5 C29 133.0(6) . .
N4 Yb2 N5 C29 2.9(6) . .
N6 Yb2 N5 C29 -178.8(7) . .
O9 Yb2 N5 C33 32.6(8) . .
O10 Yb2 N5 C33 -148.3(6) . .
O7 Yb2 N5 C33 65.1(6) . .
O12 Yb2 N5 C33 -112.4(6) . .
O8 Yb2 N5 C33 121.6(6) . .
O11 Yb2 N5 C33 -56.2(6) . .
N4 Yb2 N5 C33 173.8(6) . .
N6 Yb2 N5 C33 -8.0(5) . .
C37 C38 N6 C34 -0.2(15) . .
C37 C38 N6 Yb2 -178.0(9) . .
C35 C34 N6 C38 1.6(13) . .
C33 C34 N6 C38 -179.1(8) . .
C35 C34 N6 Yb2 179.5(8) . .
C33 C34 N6 Yb2 -1.2(10) . .
O9 Yb2 N6 C38 24.6(8) . .
O10 Yb2 N6 C38 -39.0(9) . .
O7 Yb2 N6 C38 105.0(8) . .
O12 Yb2 N6 C38 -109.9(7) . .
O8 Yb2 N6 C38 83.2(8) . .
O11 Yb2 N6 C38 -44.4(7) . .
N5 Yb2 N6 C38 -177.8(8) . .
N4 Yb2 N6 C38 -175.7(7) . .
O9 Yb2 N6 C34 -153.1(6) . .
O10 Yb2 N6 C34 143.4(6) . .
O7 Yb2 N6 C34 -72.6(6) . .
O12 Yb2 N6 C34 72.4(6) . .
O8 Yb2 N6 C34 -94.5(7) . .
O11 Yb2 N6 C34 137.9(7) . .
N5 Yb2 N6 C34 4.6(6) . .
N4 Yb2 N6 C34 6.7(7) . .
